data_7708514
loop_
_publ_author_name
'Wang, Shu-ju'
'Li, Qian'
'Xiu, Guan-Lin'
'You, Li-Xin'
'Ding, Fu'
'Van Deun, Rik'
'Dragutan, Ileana'
'Dragutan, Valerian'
'Sun, Yaguang'

_publ_section_title
;
 New Ln-MOFs based on mixed organic ligands: synthesis, structure and
 efficient luminescence sensing of the Hg2+ ion in aqueous solutions
;
_journal_name_full 'Dalton Transactions'
_journal_paper_doi 10.1039/D1DT02687A
_journal_year 2021
_chemical_formula_moiety 'C144 H106 Ce4 N8 O25 S6, 3(H2 O), C12 H8 N2'
_chemical_formula_sum 'C156 H120 Ce4 N10 O28 S6'
_chemical_formula_weight 3335.45
_space_group_crystal_system triclinic
_space_group_IT_number 2
_space_group_name_Hall '-P 1'
_space_group_name_H-M_alt 'P -1'
_atom_sites_solution_hydrogens mixed
_atom_sites_solution_primary dual
_audit_creation_date 2021-08-09
_audit_creation_method
;
Olex2 1.3
(compiled 2020.11.12 svn.r5f609507 for OlexSys, GUI svn.r6272)
;
_audit_update_record
;
2021-08-11 deposited with the CCDC.	2021-10-04 downloaded from the CCDC.
;
_cell_angle_alpha 71.0700(10)
_cell_angle_beta 89.0760(10)
_cell_angle_gamma 80.4440(10)
_cell_formula_units_Z 2
_cell_length_a 11.58490(10)
_cell_length_b 22.0997(2)
_cell_length_c 29.3064(3)
_cell_measurement_reflns_used 76162
_cell_measurement_temperature 100.0(1)
_cell_measurement_theta_max 74.0460
_cell_measurement_theta_min 3.8380
_cell_volume 6993.09(12)
_computing_cell_refinement 'CrysAlisPro 1.171.39.33c (Rigaku OD, 2017)'
_computing_data_collection 'CrysAlisPro 1.171.39.33c (Rigaku OD, 2017)'
_computing_data_reduction 'CrysAlisPro 1.171.39.33c (Rigaku OD, 2017)'
_computing_molecular_graphics 'Olex2 1.3 (Dolomanov et al., 2009)'
_computing_publication_material 'Olex2 1.3 (Dolomanov et al., 2009)'
_computing_structure_refinement 'SHELXL 2018/3 (Sheldrick, 2015)'
_computing_structure_solution 'SHELXT 2014/5 (Sheldrick, 2014)'
_diffrn_ambient_environment N~2~
_diffrn_ambient_temperature 100.0(1)
_diffrn_detector 'CCD plate'
_diffrn_measured_fraction_theta_full 0.996
_diffrn_measured_fraction_theta_max 0.972
_diffrn_measurement_details
;
List of Runs (angles in degrees, time in seconds):

  # Type    Start    End  Width  t~exp~   \w     \q     \k     \f   Frames
#--------------------------------------------------------------------------
  1  \w    -89.00  32.00   0.50    1.37    --    0.00 -38.00 -90.00  242
  2  \w    -89.00  30.00   0.50    1.37    --    0.00 -57.00-180.00  238
  3  \w    -35.00  89.00   0.50    1.37    --    0.00  77.00  30.00  248
  4  \w    -89.00  32.00   0.50    1.37    --    0.00 -38.00 -90.00  242
  5  \w      6.00 133.00   0.50    6.00    --   95.80 -82.00  60.00  254
  6  \w      6.00 126.00   0.50    6.00    --   95.80 -61.00   0.00  240
  7  \w      6.00 126.00   0.50    6.00    --   95.80 -45.00-150.00  240
  8  \w     58.00 185.00   0.50    6.00    --   95.80  82.00 150.00  254
  9  \w     63.00 185.00   0.50    6.00    --   95.80  39.00  75.56  244
 10  \w      6.00 133.00   0.50    6.00    --   95.80 -82.00 -60.00  254
 11  \w      6.00 133.00   0.50    6.00    --   95.80 -82.00   0.00  254
 12  \w      6.00 133.00   0.50    6.00    --   95.80 -82.00 120.00  254
 13  \w      6.00 132.00   0.50    6.00    --   95.80 -30.00  30.00  252
 14  \w      6.00 126.00   0.50    6.00    --   95.80 -61.00-150.00  240
 15  \w      6.00 133.00   0.50    6.00    --   95.80 -82.00-150.00  254
 16  \w      6.00 133.00   0.50    6.00    --   95.80 -82.00-120.00  254
 17  \w      6.00 185.00   0.50    6.00    --   95.80  15.00 150.00  358
 18  \w    -30.00  89.00   0.50    1.37    --    0.00  57.00 120.00  238
 19  \w    -89.00  35.00   0.50    1.37    --    0.00 -77.00 -60.00  248
 20  \w    -89.00  35.00   0.50    1.37    --    0.00 -77.00 -30.00  248
 21  \w    -56.00  53.00   0.50    1.37    --    0.00  19.00 120.00  218
 22  \w    -89.00  30.00   0.50    1.37    --    0.00 -57.00  60.00  238
;
_diffrn_measurement_device 'four-circle diffractometer'
_diffrn_measurement_device_type 'XtaLAB AFC12 (RINC): Kappa single'
_diffrn_measurement_method '\w scans'
_diffrn_orient_matrix_type 'CrysAlisPro convention (1999,Acta A55,543-557)'
_diffrn_orient_matrix_UB_11 0.1122183000
_diffrn_orient_matrix_UB_12 0.0170810000
_diffrn_orient_matrix_UB_13 0.0166427000
_diffrn_orient_matrix_UB_21 0.0373148000
_diffrn_orient_matrix_UB_22 0.0230286000
_diffrn_orient_matrix_UB_23 -0.0527076000
_diffrn_orient_matrix_UB_31 -0.0650327000
_diffrn_orient_matrix_UB_32 0.0690691000
_diffrn_orient_matrix_UB_33 -0.0061922000
_diffrn_radiation_monochromator mirror
_diffrn_radiation_probe x-ray
_diffrn_radiation_type 'Cu K\a'
_diffrn_radiation_wavelength 1.54184
_diffrn_reflns_av_R_equivalents 0.0470
_diffrn_reflns_av_unetI/netI 0.0319
_diffrn_reflns_Laue_measured_fraction_full 0.996
_diffrn_reflns_Laue_measured_fraction_max 0.972
_diffrn_reflns_limit_h_max 13
_diffrn_reflns_limit_h_min -14
_diffrn_reflns_limit_k_max 27
_diffrn_reflns_limit_k_min -25
_diffrn_reflns_limit_l_max 36
_diffrn_reflns_limit_l_min -34
_diffrn_reflns_number 135072
_diffrn_reflns_point_group_measured_fraction_full 0.996
_diffrn_reflns_point_group_measured_fraction_max 0.972
_diffrn_reflns_theta_full 67.684
_diffrn_reflns_theta_max 74.495
_diffrn_reflns_theta_min 3.063
_diffrn_source 'Rotating-anode X-ray tube (dual wavelength)'
_diffrn_source_type 'Rigaku (Cu) X-ray DW Source'
_exptl_absorpt_coefficient_mu 11.353
_exptl_absorpt_correction_T_max 1.00000
_exptl_absorpt_correction_T_min 0.55886
_exptl_absorpt_correction_type multi-scan
_exptl_absorpt_process_details
;
CrysAlisPro 1.171.39.33c (Rigaku Oxford Diffraction, 2017)
Empirical absorption correction using spherical harmonics,
 implemented in SCALE3 ABSPACK scaling algorithm.
;
_exptl_crystal_colour yellow
_exptl_crystal_colour_primary yellow
_exptl_crystal_density_diffrn 1.584
_exptl_crystal_description block
_exptl_crystal_F_000 3356
_exptl_crystal_size_max 0.23
_exptl_crystal_size_mid 0.19
_exptl_crystal_size_min 0.11
_refine_diff_density_max 2.289
_refine_diff_density_min -1.638
_refine_diff_density_rms 0.092
_refine_ls_extinction_method none
_refine_ls_goodness_of_fit_ref 1.052
_refine_ls_hydrogen_treatment constr
_refine_ls_matrix_type full
_refine_ls_number_parameters 1900
_refine_ls_number_reflns 27833
_refine_ls_number_restraints 0
_refine_ls_restrained_S_all 1.052
_refine_ls_R_factor_all 0.0382
_refine_ls_R_factor_gt 0.0356
_refine_ls_shift/su_max 0.002
_refine_ls_shift/su_mean 0.000
_refine_ls_structure_factor_coef Fsqd
_refine_ls_weighting_details 'w=1/[\s^2^(Fo^2^)+(0.0554P)^2^+7.7609P] where P=(Fo^2^+2Fc^2^)/3'
_refine_ls_weighting_scheme calc
_refine_ls_wR_factor_gt 0.0961
_refine_ls_wR_factor_ref 0.0977
_reflns_Friedel_coverage 0.000
_reflns_number_gt 25752
_reflns_number_total 27833
_reflns_threshold_expression 'I > 2\s(I)'
_cod_data_source_file d1dt02687a2.cif
_cod_data_source_block ce-2
_cod_original_cell_volume 6993.10(12)
_cod_database_code 7708514
_shelx_shelxl_version_number 2018/3
_shelx_space_group_comment
;
The symmetry employed for this shelxl refinement is uniquely defined
by the following loop, which should always be used as a source of
symmetry information in preference to the above space-group names.
They are only intended as comments.
;
_reflns_odcompleteness_completeness 99.65
_reflns_odcompleteness_iscentric 1
_reflns_odcompleteness_theta 66.97
_olex2_refinement_description
;
1. Fixed Uiso
 At 1.2 times of:
  All C(H) groups, All C(H,H) groups, All C(H,H,H,H) groups
 At 1.5 times of:
  All O(H,H) groups
2. Others
 Sof(S4A)=Sof(H64C)=Sof(H64D)=Sof(H65C)=Sof(H65D)=1-FVAR(1)
 Sof(S4)=Sof(H64A)=Sof(H64B)=Sof(H65A)=Sof(H65B)=FVAR(1)
 Sof(O2X)=Sof(H2XA)=Sof(H2XB)=1-FVAR(2)
 Sof(O2W)=Sof(H2WA)=Sof(H2WB)=FVAR(2)
 Fixed Sof: S5(0.5) S5A(0.5) C95A(0.5) H95A(0.5) H95B(0.5) C95(0.5) H95C(0.5)
 H95D(0.5) H96C(0.5) H96D(0.5) H96A(0.5) H96B(0.5) O3W(0.5) H3WA(0.5) H3WB(0.5)
 O3X(0.5) H3XA(0.5) H3XB(0.5)
3.a Free rotating group:
 O4W(H4WA,H4WB), O2W(H2WA,H2WB), O3W(H3WA,H3WB), O2X(H2XA,H2XB), O3X(H3XA,H3XB)
3.b Rotating group:
 O1W(H1WA,H1WB)
3.c Secondary CH2 refined with riding coordinates:
 C95A(H95A,H95B), C20(H20A,H20B), C21(H21A,H21B), C36(H36A,H36B), C37(H37A,
 H37B), C64(H64A,H64B), C64(H64C,H64D), C65(H65A,H65B), C65(H65C,H65D),
 C80(H80A,H80B), C81(H81A,H81B), C95(H95C,H95D), C96(H96C,H96D), C96(H96A,H96B),
  C111(H11A,H11B), C112(H11C,H11D)
3.d Aromatic/amide H refined with riding coordinates:
 C1(H1), C2(H2), C3(H3), C8(H8), C9(H9), C10(H10), C11(H11), C12(H12),
 C15(H15), C16(H16), C18(H18), C19(H19), C23(H23), C24(H24), C26(H26), C27(H27),
  C31(H31), C32(H32), C34(H34), C35(H35), C39(H39), C40(H40), C42(H42),
 C43(H43), C45(H45), C46(H46), C47(H47), C52(H52), C53(H53), C54(H54), C55(H55),
  C56(H56), C59(H59), C60(H60), C62(H62), C63(H63), C67(H67), C68(H68),
 C70(H70), C71(H71), C75(H75), C76(H76), C78(H78), C79(H79), C83(H83), C84(H84),
  C86(H86), C87(H87), C90(H90), C91(H91), C93(H93), C94(H94), C98(H98),
 C99(H99), C101(H101), C102(H102), C106(H106), C107(H107), C109(H109),
 C110(H110), C114(H114), C115(H115), C117(H117), C118(H118), C120(H120),
 C121(H121), C122(H122), C125(H125), C126(H126), C129(H129), C130(H130),
 C131(H131), C132(H132), C133(H133), C134(H134), C137(H137), C138(H138),
 C141(H141), C142(H142), C143(H143), C144(H144), C145(H145), C146(H146),
 C148(H148), C149(H149), C152(H152), C153(H153), C154(H154)
;
_olex2_submission_special_instructions 'No special instructions were received'
_oxdiff_exptl_absorpt_empirical_details
;
Empirical correction (ABSPACK) includes:
- Absorption correction using spherical harmonics
- Frame scaling
;
_oxdiff_exptl_absorpt_empirical_full_max 3.116
_oxdiff_exptl_absorpt_empirical_full_min 0.462

loop_
_space_group_symop_operation_xyz
'x, y, z'
'-x, -y, -z'

loop_
_atom_site_label
_atom_site_type_symbol
_atom_site_fract_x
_atom_site_fract_y
_atom_site_fract_z
_atom_site_U_iso_or_equiv
_atom_site_adp_type
_atom_site_occupancy
_atom_site_site_symmetry_order
_atom_site_calc_flag
_atom_site_refinement_flags_posn
_atom_site_refinement_flags_adp
_atom_site_refinement_flags_occupancy
_atom_site_disorder_assembly
_atom_site_disorder_group
Ce1 Ce 0.34147(2) 1.02789(2) -0.23968(2) 0.02144(5) Uani 1 1 d . . . . .
Ce2 Ce 0.16687(2) 0.91215(2) -0.29917(2) 0.01763(4) Uani 1 1 d . . . . .
Ce3 Ce 0.84283(2) 0.56294(2) 0.26115(2) 0.02016(5) Uani 1 1 d . . . . .
Ce4 Ce 0.66807(2) 0.43371(2) 0.20792(2) 0.01679(4) Uani 1 1 d . . . . .
S1 S -0.30541(11) 0.86190(6) -0.05285(4) 0.0595(3) Uani 1 1 d . . . . .
S2 S -0.27340(7) 1.31152(4) -0.46577(3) 0.03107(17) Uani 1 1 d . . . . .
S3 S 0.23944(8) 0.82010(4) 0.00984(3) 0.03504(19) Uani 1 1 d . . . . .
S4 S 0.82687(9) 0.68769(6) -0.07863(4) 0.0364(3) Uani 0.808(3) 1 d . . P A 1
S4A S 0.8044(7) 0.6160(4) -0.0866(2) 0.070(2) Uani 0.192(3) 1 d . . P A 2
S5 S 1.33870(15) 0.21802(8) 0.43330(6) 0.0339(4) Uani 0.5 1 d . . P B 2
S5A S 1.28273(17) 0.14076(9) 0.41210(6) 0.0380(4) Uani 0.5 1 d . . P B 1
S6 S 0.39780(7) 0.39980(4) 0.53839(3) 0.03430(18) Uani 1 1 d . . . . .
O1W O 0.7799(2) 0.66326(11) 0.28357(8) 0.0317(5) Uani 1 1 d . . . . .
H1WA H 0.760424 0.697370 0.257271 0.048 Uiso 1 1 d R U . . .
H1WB H 0.837769 0.670288 0.299572 0.048 Uiso 1 1 d R U . . .
O1 O 0.1148(2) 0.94459(13) -0.22971(8) 0.0361(6) Uani 1 1 d . . . . .
O2 O 0.1712(2) 1.00471(13) -0.18921(9) 0.0384(6) Uani 1 1 d . . . . .
O3 O -0.3473(2) 0.90660(11) 0.18472(8) 0.0301(5) Uani 1 1 d . . . . .
O4 O -0.4059(2) 1.01229(11) 0.15094(8) 0.0319(5) Uani 1 1 d . . . . .
O5 O 0.1794(2) 1.09422(11) -0.29472(8) 0.0308(5) Uani 1 1 d . . . . .
O6 O 0.13912(19) 1.02918(10) -0.33454(8) 0.0287(5) Uani 1 1 d . . . . .
O7 O -0.12744(19) 1.08547(11) -0.61501(8) 0.0272(5) Uani 1 1 d . . . . .
O8 O -0.22305(19) 1.17713(10) -0.66503(7) 0.0247(4) Uani 1 1 d . . . . .
O9 O 0.40634(19) 1.01645(11) -0.31664(8) 0.0268(5) Uani 1 1 d . . . . .
O10 O 0.34905(18) 0.93639(10) -0.33635(8) 0.0245(4) Uani 1 1 d . . . . .
O11 O 0.80164(19) 0.36272(11) 0.27411(8) 0.0261(5) Uani 1 1 d . . . . .
O12 O 0.8726(2) 0.44486(11) 0.28522(8) 0.0288(5) Uani 1 1 d . . . . .
O13 O 0.30346(19) 0.83484(11) -0.23640(8) 0.0280(5) Uani 1 1 d . . . . .
O14 O 0.3766(2) 0.91227(11) -0.21935(9) 0.0333(5) Uani 1 1 d . . . . .
O15 O 0.90727(18) 0.54102(11) 0.18559(8) 0.0247(5) Uani 1 1 d . . . . .
O16 O 0.85424(18) 0.45452(10) 0.17383(7) 0.0225(4) Uani 1 1 d . . . . .
O17 O 0.27865(19) 0.65759(10) -0.17464(7) 0.0240(4) Uani 1 1 d . . . . .
O18 O 0.36532(19) 0.56695(11) -0.12057(8) 0.0248(5) Uani 1 1 d . . . . .
O19 O 0.68209(19) 0.62203(11) 0.20169(8) 0.0269(5) Uani 1 1 d . . . . .
O20 O 0.64154(19) 0.54843(10) 0.16987(8) 0.0275(5) Uani 1 1 d . . . . .
O21 O 0.6747(2) 0.53104(11) 0.30905(8) 0.0296(5) Uani 1 1 d . . . . .
O22 O 0.5985(2) 0.46836(12) 0.27513(8) 0.0294(5) Uani 1 1 d . . . . .
O23 O -0.0357(2) 0.63166(12) 0.35062(9) 0.0393(6) Uani 1 1 d . . . . .
O24 O -0.0797(2) 0.54036(11) 0.34340(8) 0.0307(5) Uani 1 1 d . . . . .
N1 N -0.0657(2) 0.94368(13) -0.31872(9) 0.0241(5) Uani 1 1 d . . . . .
N2 N 0.0327(2) 0.82481(13) -0.25717(9) 0.0225(5) Uani 1 1 d . . . . .
N3 N 0.4274(2) 1.13536(13) -0.29394(10) 0.0265(6) Uani 1 1 d . . . . .
N4 N 0.5680(2) 1.02748(14) -0.23483(10) 0.0294(6) Uani 1 1 d . . . . .
N5 N 0.4377(2) 0.46057(13) 0.18463(9) 0.0225(5) Uani 1 1 d . . . . .
N6 N 0.5330(2) 0.34812(12) 0.25466(9) 0.0214(5) Uani 1 1 d . . . . .
N7 N 0.9340(2) 0.66342(14) 0.19684(10) 0.0280(6) Uani 1 1 d . . . . .
N8 N 1.0747(2) 0.55850(14) 0.25912(10) 0.0299(6) Uani 1 1 d . . . . .
C95A C 0.4202(13) 1.1199(8) -0.5532(5) 0.041(3) Uani 0.5 1 d . . P C 1
H95A H 0.471838 1.086493 -0.563320 0.049 Uiso 0.5 1 calc R U P C 1
H95B H 0.458025 1.158931 -0.562086 0.049 Uiso 0.5 1 calc R U P C 1
C1 C 0.6359(3) 0.97594(19) -0.20485(15) 0.0389(8) Uani 1 1 d . . . . .
H1 H 0.599812 0.942551 -0.183618 0.047 Uiso 1 1 calc R U . . .
C2 C 0.7580(3) 0.9686(2) -0.20313(17) 0.0491(10) Uani 1 1 d . . . . .
H2 H 0.803465 0.931010 -0.181124 0.059 Uiso 1 1 calc R U . . .
C3 C 0.8113(3) 1.0160(2) -0.23333(17) 0.0500(11) Uani 1 1 d . . . . .
H3 H 0.894344 1.011347 -0.232820 0.060 Uiso 1 1 calc R U . . .
C4 C 0.7426(3) 1.0721(2) -0.26537(14) 0.0384(9) Uani 1 1 d . . . . .
C5 C 0.6197(3) 1.07584(17) -0.26478(13) 0.0300(7) Uani 1 1 d . . . . .
C6 C 0.5454(3) 1.13249(17) -0.29641(12) 0.0286(7) Uani 1 1 d . . . . .
C7 C 0.5974(3) 1.18263(18) -0.32825(13) 0.0344(8) Uani 1 1 d . . . . .
C8 C 0.7231(4) 1.1764(2) -0.32857(14) 0.0431(10) Uani 1 1 d . . . . .
H8 H 0.757997 1.210016 -0.350230 0.052 Uiso 1 1 calc R U . . .
C9 C 0.7920(3) 1.1237(2) -0.29857(15) 0.0432(10) Uani 1 1 d . . . . .
H9 H 0.874740 1.120631 -0.299469 0.052 Uiso 1 1 calc R U . . .
C10 C 0.5226(4) 1.23735(18) -0.35786(13) 0.0386(9) Uani 1 1 d . . . . .
H10 H 0.554080 1.272172 -0.379749 0.046 Uiso 1 1 calc R U . . .
C11 C 0.4038(4) 1.24038(18) -0.35509(12) 0.0373(8) Uani 1 1 d . . . . .
H11 H 0.351916 1.277234 -0.374849 0.045 Uiso 1 1 calc R U . . .
C12 C 0.3600(3) 1.18783(16) -0.32239(12) 0.0309(7) Uani 1 1 d . . . . .
H12 H 0.277504 1.190266 -0.320714 0.037 Uiso 1 1 calc R U . . .
C13 C 0.1193(3) 0.96051(18) -0.19207(12) 0.0306(7) Uani 1 1 d . . . . .
C14 C 0.0579(3) 0.92506(17) -0.14879(11) 0.0285(7) Uani 1 1 d . . . . .
C15 C 0.0475(3) 0.94533(19) -0.10849(12) 0.0351(8) Uani 1 1 d . . . . .
H15 H 0.084457 0.980096 -0.107229 0.042 Uiso 1 1 calc R U . . .
C16 C -0.0172(3) 0.91452(19) -0.06984(13) 0.0395(9) Uani 1 1 d . . . . .
H16 H -0.024119 0.928607 -0.042389 0.047 Uiso 1 1 calc R U . . .
C17 C -0.0713(3) 0.86389(18) -0.07100(13) 0.0375(8) Uani 1 1 d . . . . .
C18 C -0.0557(3) 0.84164(18) -0.11067(13) 0.0376(8) Uani 1 1 d . . . . .
H18 H -0.089602 0.805584 -0.111263 0.045 Uiso 1 1 calc R U . . .
C19 C 0.0082(3) 0.87148(18) -0.14871(12) 0.0331(8) Uani 1 1 d . . . . .
H19 H 0.018743 0.855613 -0.175243 0.040 Uiso 1 1 calc R U . . .
C20 C -0.1519(4) 0.8343(2) -0.03242(15) 0.0552(12) Uani 1 1 d . . . . .
H20A H -0.138456 0.846156 -0.003377 0.066 Uiso 1 1 calc R U . . .
H20B H -0.133750 0.786409 -0.023335 0.066 Uiso 1 1 calc R U . . .
C021 C 0.6400(3) 0.60659(15) 0.16892(11) 0.0232(6) Uani 1 1 d . . . . .
C21 C -0.3313(4) 0.9404(2) -0.04620(14) 0.0460(10) Uani 1 1 d . . . . .
H21A H -0.268206 0.963934 -0.062123 0.055 Uiso 1 1 calc R U . . .
H21B H -0.405959 0.964502 -0.063748 0.055 Uiso 1 1 calc R U . . .
C22 C -0.3375(3) 0.94225(19) 0.00529(13) 0.0354(8) Uani 1 1 d . . . . .
C23 C -0.3558(3) 0.88896(19) 0.04412(13) 0.0368(8) Uani 1 1 d . . . . .
H23 H -0.361434 0.849260 0.038950 0.044 Uiso 1 1 calc R U . . .
C24 C -0.3659(3) 0.89301(17) 0.09057(12) 0.0316(7) Uani 1 1 d . . . . .
H24 H -0.377090 0.856071 0.116912 0.038 Uiso 1 1 calc R U . . .
C25 C -0.3595(3) 0.95108(16) 0.09818(12) 0.0288(7) Uani 1 1 d . . . . .
C26 C -0.3402(3) 1.00454(18) 0.05918(13) 0.0378(8) Uani 1 1 d . . . . .
H26 H -0.335451 1.044489 0.064106 0.045 Uiso 1 1 calc R U . . .
C27 C -0.3281(3) 0.9995(2) 0.01353(13) 0.0406(9) Uani 1 1 d . . . . .
H27 H -0.313093 1.035816 -0.012554 0.049 Uiso 1 1 calc R U . . .
C28 C -0.3732(3) 0.95727(16) 0.14725(12) 0.0275(7) Uani 1 1 d . . . . .
C29 C 0.1365(3) 1.08458(16) -0.33024(12) 0.0262(7) Uani 1 1 d . . . . .
C30 C 0.0777(3) 1.14189(15) -0.37030(11) 0.0229(6) Uani 1 1 d . . . . .
C31 C 0.0425(3) 1.20148(16) -0.36268(12) 0.0264(7) Uani 1 1 d . . . . .
H31 H 0.060386 1.205933 -0.332527 0.032 Uiso 1 1 calc R U . . .
C32 C -0.0177(3) 1.25371(16) -0.39865(12) 0.0289(7) Uani 1 1 d . . . . .
H32 H -0.042146 1.293701 -0.392856 0.035 Uiso 1 1 calc R U . . .
C33 C -0.0433(3) 1.24862(16) -0.44337(12) 0.0268(7) Uani 1 1 d . . . . .
C34 C -0.0044(3) 1.19017(16) -0.45160(12) 0.0288(7) Uani 1 1 d . . . . .
H34 H -0.018951 1.186571 -0.482350 0.035 Uiso 1 1 calc R U . . .
C35 C 0.0555(3) 1.13698(16) -0.41544(12) 0.0274(7) Uani 1 1 d . . . . .
H35 H 0.081300 1.097286 -0.421496 0.033 Uiso 1 1 calc R U . . .
C36 C -0.1199(3) 1.30335(17) -0.48096(12) 0.0305(7) Uani 1 1 d . . . . .
H36A H -0.112616 1.295648 -0.512408 0.037 Uiso 1 1 calc R U . . .
H36B H -0.091773 1.344517 -0.484493 0.037 Uiso 1 1 calc R U . . .
C37 C -0.3028(3) 1.23139(17) -0.45975(12) 0.0318(7) Uani 1 1 d . . . . .
H37A H -0.255438 1.199672 -0.431725 0.038 Uiso 1 1 calc R U . . .
H37B H -0.386280 1.230389 -0.452399 0.038 Uiso 1 1 calc R U . . .
C38 C -0.2777(3) 1.20923(16) -0.50326(11) 0.0266(7) Uani 1 1 d . . . . .
C39 C -0.2962(3) 1.25152(17) -0.55040(12) 0.0298(7) Uani 1 1 d . . . . .
H39 H -0.327879 1.295930 -0.555997 0.036 Uiso 1 1 calc R U . . .
C40 C -0.2693(3) 1.23003(16) -0.58919(12) 0.0275(7) Uani 1 1 d . . . . .
H40 H -0.282346 1.259535 -0.621183 0.033 Uiso 1 1 calc R U . . .
C41 C -0.2228(3) 1.16467(15) -0.58129(11) 0.0238(6) Uani 1 1 d . . . . .
C42 C -0.2048(3) 1.12209(16) -0.53438(12) 0.0272(7) Uani 1 1 d . . . . .
H42 H -0.173236 1.077651 -0.528693 0.033 Uiso 1 1 calc R U . . .
C43 C -0.2328(3) 1.14441(17) -0.49564(12) 0.0295(7) Uani 1 1 d . . . . .
H43 H -0.221032 1.114901 -0.463605 0.035 Uiso 1 1 calc R U . . .
C44 C -0.1886(3) 1.14167(15) -0.62302(11) 0.0216(6) Uani 1 1 d . . . . .
C45 C 0.0797(3) 0.76645(15) -0.22791(11) 0.0260(6) Uani 1 1 d . . . . .
H45 H 0.162615 0.754915 -0.225712 0.031 Uiso 1 1 calc R U . . .
C46 C 0.0140(3) 0.72090(16) -0.20009(12) 0.0294(7) Uani 1 1 d . . . . .
H46 H 0.051689 0.679717 -0.179533 0.035 Uiso 1 1 calc R U . . .
C47 C -0.1058(3) 0.73692(17) -0.20309(12) 0.0302(7) Uani 1 1 d . . . . .
H47 H -0.152344 0.707184 -0.184114 0.036 Uiso 1 1 calc R U . . .
C48 C -0.1594(3) 0.79802(16) -0.23466(12) 0.0268(7) Uani 1 1 d . . . . .
C49 C -0.0864(3) 0.84039(15) -0.26125(11) 0.0225(6) Uani 1 1 d . . . . .
C50 C -0.1382(3) 0.90253(15) -0.29447(11) 0.0227(6) Uani 1 1 d . . . . .
C51 C -0.2614(3) 0.91806(17) -0.30149(12) 0.0282(7) Uani 1 1 d . . . . .
C52 C -0.3328(3) 0.87372(18) -0.27335(14) 0.0345(8) Uani 1 1 d . . . . .
H52 H -0.415665 0.884633 -0.277656 0.041 Uiso 1 1 calc R U . . .
C53 C -0.2842(3) 0.81677(18) -0.24085(13) 0.0333(8) Uani 1 1 d . . . . .
H53 H -0.333246 0.788652 -0.221781 0.040 Uiso 1 1 calc R U . . .
C54 C -0.3081(3) 0.97788(18) -0.33580(13) 0.0337(8) Uani 1 1 d . . . . .
H54 H -0.390416 0.990265 -0.341658 0.040 Uiso 1 1 calc R U . . .
C55 C -0.2341(3) 1.01837(18) -0.36084(13) 0.0323(7) Uani 1 1 d . . . . .
H55 H -0.264469 1.058739 -0.384496 0.039 Uiso 1 1 calc R U . . .
C56 C -0.1131(3) 0.99927(16) -0.35097(12) 0.0277(7) Uani 1 1 d . . . . .
H56 H -0.062678 1.027765 -0.368361 0.033 Uiso 1 1 calc R U . . .
C57 C 0.3710(3) 0.85312(15) -0.21252(11) 0.0243(6) Uani 1 1 d . . . . .
C58 C 0.4505(3) 0.80205(15) -0.17426(11) 0.0228(6) Uani 1 1 d . . . . .
C59 C 0.4777(3) 0.73992(15) -0.17707(11) 0.0236(6) Uani 1 1 d . . . . .
H59 H 0.443535 0.729996 -0.202469 0.028 Uiso 1 1 calc R U . . .
C60 C 0.5540(3) 0.69216(16) -0.14327(12) 0.0275(7) Uani 1 1 d . . . . .
H60 H 0.574123 0.650295 -0.146437 0.033 Uiso 1 1 calc R U . . .
C61 C 0.6009(3) 0.70473(18) -0.10516(12) 0.0340(8) Uani 1 1 d . . . . .
C62 C 0.5693(4) 0.7658(2) -0.10092(13) 0.0408(9) Uani 1 1 d . . . . .
H62 H 0.597930 0.774042 -0.073712 0.049 Uiso 1 1 calc R U . . .
C63 C 0.4964(3) 0.81549(18) -0.13548(13) 0.0347(8) Uani 1 1 d . . . . .
H63 H 0.478335 0.857672 -0.132737 0.042 Uiso 1 1 calc R U . . .
C64 C 0.6899(3) 0.6547(2) -0.06953(14) 0.0453(10) Uani 1 1 d . . . . .
H64A H 0.700104 0.612759 -0.075726 0.054 Uiso 0.808(3) 1 calc R U P A 1
H64B H 0.664733 0.647933 -0.036048 0.054 Uiso 0.808(3) 1 calc R U P A 1
H64C H 0.646821 0.621536 -0.048783 0.054 Uiso 0.192(3) 1 calc R U P A 2
H64D H 0.718580 0.676703 -0.048485 0.054 Uiso 0.192(3) 1 calc R U P A 2
C65 C 0.9328(3) 0.6190(2) -0.04816(13) 0.0438(10) Uani 1 1 d . . . . .
H65A H 0.928818 0.584462 -0.062450 0.053 Uiso 0.808(3) 1 calc R U P A 1
H65B H 1.011644 0.631101 -0.053830 0.053 Uiso 0.808(3) 1 calc R U P A 1
H65C H 1.004626 0.594431 -0.056665 0.053 Uiso 0.192(3) 1 calc R U P A 2
H65D H 0.944068 0.664707 -0.056320 0.053 Uiso 0.192(3) 1 calc R U P A 2
C66 C 0.9187(3) 0.59184(18) 0.00560(12) 0.0334(8) Uani 1 1 d . . . . .
C67 C 0.8741(3) 0.53529(19) 0.02487(12) 0.0341(8) Uani 1 1 d . . . . .
H67 H 0.850065 0.514274 0.003948 0.041 Uiso 1 1 calc R U . . .
C68 C 0.8636(3) 0.50838(17) 0.07439(12) 0.0291(7) Uani 1 1 d . . . . .
H68 H 0.833836 0.468918 0.087035 0.035 Uiso 1 1 calc R U . . .
C69 C 0.8966(3) 0.53914(15) 0.10543(11) 0.0223(6) Uani 1 1 d . . . . .
C70 C 0.9397(3) 0.59719(17) 0.08608(12) 0.0309(7) Uani 1 1 d . . . . .
H70 H 0.961579 0.619072 0.106792 0.037 Uiso 1 1 calc R U . . .
C71 C 0.9507(3) 0.62284(18) 0.03680(13) 0.0365(8) Uani 1 1 d . . . . .
H71 H 0.980578 0.662241 0.023972 0.044 Uiso 1 1 calc R U . . .
C72 C 0.8845(2) 0.50962(15) 0.15885(11) 0.0219(6) Uani 1 1 d . . . . .
C73 C 0.3108(2) 0.62483(15) -0.13150(11) 0.0209(6) Uani 1 1 d . . . . .
C74 C 0.2812(3) 0.65439(15) -0.09250(11) 0.0232(6) Uani 1 1 d . . . . .
C75 C 0.2389(3) 0.72048(16) -0.10477(12) 0.0268(7) Uani 1 1 d . . . . .
H75 H 0.226320 0.746417 -0.137776 0.032 Uiso 1 1 calc R U . . .
C76 C 0.2148(3) 0.74876(17) -0.06895(12) 0.0304(7) Uani 1 1 d . . . . .
H76 H 0.186624 0.794064 -0.077746 0.036 Uiso 1 1 calc R U . . .
C77 C 0.2315(3) 0.71168(17) -0.02036(12) 0.0294(7) Uani 1 1 d . . . . .
C78 C 0.2735(3) 0.64518(17) -0.00827(12) 0.0330(8) Uani 1 1 d . . . . .
H78 H 0.285091 0.619037 0.024715 0.040 Uiso 1 1 calc R U . . .
C79 C 0.2985(3) 0.61697(17) -0.04414(11) 0.0292(7) Uani 1 1 d . . . . .
H79 H 0.327626 0.571770 -0.035492 0.035 Uiso 1 1 calc R U . . .
C80 C 0.2026(3) 0.74055(19) 0.01950(13) 0.0368(8) Uani 1 1 d . . . . .
H80A H 0.243893 0.710317 0.049649 0.044 Uiso 1 1 calc R U . . .
H80B H 0.117518 0.743160 0.024613 0.044 Uiso 1 1 calc R U . . .
C81 C 0.3958(3) 0.80440(17) 0.00196(12) 0.0322(7) Uani 1 1 d . . . . .
H81A H 0.409386 0.790062 -0.026657 0.039 Uiso 1 1 calc R U . . .
H81B H 0.426707 0.845444 -0.004610 0.039 Uiso 1 1 calc R U . . .
C82 C 0.4632(3) 0.75399(16) 0.04471(12) 0.0266(7) Uani 1 1 d . . . . .
C83 C 0.4753(3) 0.76667(15) 0.08782(11) 0.0256(6) Uani 1 1 d . . . . .
H83 H 0.441791 0.807870 0.089937 0.031 Uiso 1 1 calc R U . . .
C84 C 0.5355(3) 0.72012(15) 0.12751(11) 0.0236(6) Uani 1 1 d . . . . .
H84 H 0.545377 0.729823 0.156359 0.028 Uiso 1 1 calc R U . . .
C85 C 0.5820(3) 0.65859(15) 0.12510(11) 0.0224(6) Uani 1 1 d . . . . .
C86 C 0.5697(3) 0.64562(16) 0.08232(12) 0.0265(6) Uani 1 1 d . . . . .
H86 H 0.601377 0.604059 0.080406 0.032 Uiso 1 1 calc R U . . .
C87 C 0.5113(3) 0.69307(17) 0.04242(12) 0.0310(7) Uani 1 1 d . . . . .
H87 H 0.504073 0.683916 0.013179 0.037 Uiso 1 1 calc R U . . .
C88 C 0.3812(3) 0.99098(16) -0.34716(11) 0.0233(6) Uani 1 1 d . . . . .
C89 C 0.3933(3) 1.02736(16) -0.39928(11) 0.0254(6) Uani 1 1 d . . . . .
C90 C 0.4381(3) 1.08520(17) -0.41337(14) 0.0361(8) Uani 1 1 d . . . . .
H90 H 0.461504 1.102109 -0.389684 0.043 Uiso 1 1 calc R U . . .
C91 C 0.4486(3) 1.11784(19) -0.46177(16) 0.0472(10) Uani 1 1 d . . . . .
H91 H 0.479690 1.157054 -0.471125 0.057 Uiso 1 1 calc R U . . .
C92 C 0.4142(3) 1.0941(2) -0.49701(14) 0.0484(11) Uani 1 1 d . . . . .
C93 C 0.3680(4) 1.0374(2) -0.48293(14) 0.0515(11) Uani 1 1 d . . . . .
H93 H 0.343066 1.021090 -0.506675 0.062 Uiso 1 1 calc R U . . .
C94 C 0.3577(3) 1.0042(2) -0.43452(13) 0.0373(8) Uani 1 1 d . . . . .
H94 H 0.325936 0.965240 -0.425328 0.045 Uiso 1 1 calc R U . . .
C95 C 0.4342(15) 1.1390(8) -0.5461(6) 0.040(3) Uani 0.5 1 d . . P C 2
H95C H 0.426054 1.116631 -0.569863 0.048 Uiso 0.5 1 calc R U P C 2
H95D H 0.516242 1.146490 -0.546479 0.048 Uiso 0.5 1 calc R U P C 2
C96 C 1.2005(4) 0.1981(2) 0.44014(16) 0.0498(10) Uani 1 1 d . . . . .
H96C H 1.203394 0.154754 0.436654 0.060 Uiso 0.5 1 calc R U P B 2
H96D H 1.175451 0.195237 0.473111 0.060 Uiso 0.5 1 calc R U P B 2
H96A H 1.160564 0.173850 0.468687 0.060 Uiso 0.5 1 calc R U P B 1
H96B H 1.255416 0.220995 0.450979 0.060 Uiso 0.5 1 calc R U P B 1
C97 C 1.1111(3) 0.24673(19) 0.40381(13) 0.0367(8) Uani 1 1 d . . . . .
C98 C 1.0914(4) 0.3118(2) 0.40041(15) 0.0443(9) Uani 1 1 d . . . . .
H98 H 1.132396 0.325685 0.421964 0.053 Uiso 1 1 calc R U . . .
C99 C 1.0123(3) 0.35683(18) 0.36583(13) 0.0353(8) Uani 1 1 d . . . . .
H99 H 0.999574 0.401223 0.363807 0.042 Uiso 1 1 calc R U . . .
C100 C 0.9518(3) 0.33699(15) 0.33420(11) 0.0224(6) Uani 1 1 d . . . . .
C101 C 0.9690(3) 0.27163(16) 0.33855(12) 0.0264(7) Uani 1 1 d . . . . .
H101 H 0.925589 0.257484 0.317872 0.032 Uiso 1 1 calc R U . . .
C102 C 1.0482(3) 0.22709(16) 0.37255(12) 0.0295(7) Uani 1 1 d . . . . .
H102 H 1.060138 0.182653 0.374699 0.035 Uiso 1 1 calc R U . . .
C103 C 0.8693(3) 0.38513(15) 0.29521(11) 0.0229(6) Uani 1 1 d . . . . .
C104 C -0.0298(3) 0.57143(16) 0.36468(11) 0.0278(7) Uani 1 1 d . . . . .
C105 C 0.0427(3) 0.53171(16) 0.41021(11) 0.0268(7) Uani 1 1 d . . . . .
C106 C 0.0247(3) 0.46918(17) 0.43579(12) 0.0316(7) Uani 1 1 d . . . . .
H106 H -0.032450 0.450901 0.424192 0.038 Uiso 1 1 calc R U . . .
C107 C 0.0897(3) 0.43313(18) 0.47819(12) 0.0334(7) Uani 1 1 d . . . . .
H107 H 0.075790 0.390581 0.495257 0.040 Uiso 1 1 calc R U . . .
C108 C 0.1741(3) 0.45810(17) 0.49598(12) 0.0294(7) Uani 1 1 d . . . . .
C109 C 0.1940(3) 0.52044(17) 0.47010(12) 0.0317(7) Uani 1 1 d . . . . .
H109 H 0.252855 0.538058 0.481308 0.038 Uiso 1 1 calc R U . . .
C110 C 0.1284(3) 0.55683(17) 0.42809(12) 0.0297(7) Uani 1 1 d . . . . .
H110 H 0.141902 0.599501 0.411186 0.036 Uiso 1 1 calc R U . . .
C111 C 0.2397(3) 0.41885(19) 0.54308(12) 0.0337(8) Uani 1 1 d . . . . .
H11A H 0.208906 0.377700 0.556511 0.040 Uiso 1 1 calc R U . . .
H11B H 0.223760 0.443152 0.566183 0.040 Uiso 1 1 calc R U . . .
C112 C 0.4061(3) 0.36222(18) 0.49141(13) 0.0364(8) Uani 1 1 d . . . . .
H11C H 0.452034 0.317903 0.504675 0.044 Uiso 1 1 calc R U . . .
H11D H 0.325802 0.357740 0.483578 0.044 Uiso 1 1 calc R U . . .
C113 C 0.4600(3) 0.39746(16) 0.44465(12) 0.0279(7) Uani 1 1 d . . . . .
C114 C 0.5186(3) 0.44911(17) 0.43956(12) 0.0319(7) Uani 1 1 d . . . . .
H114 H 0.523041 0.465391 0.465646 0.038 Uiso 1 1 calc R U . . .
C115 C 0.5706(3) 0.47707(17) 0.39655(12) 0.0317(7) Uani 1 1 d . . . . .
H115 H 0.611099 0.512048 0.393712 0.038 Uiso 1 1 calc R U . . .
C116 C 0.5644(3) 0.45476(15) 0.35751(11) 0.0241(6) Uani 1 1 d . . . . .
C117 C 0.5063(3) 0.40256(16) 0.36292(12) 0.0275(7) Uani 1 1 d . . . . .
H117 H 0.501788 0.386240 0.336853 0.033 Uiso 1 1 calc R U . . .
C118 C 0.4551(3) 0.37433(17) 0.40582(13) 0.0315(7) Uani 1 1 d . . . . .
H118 H 0.415984 0.338733 0.408906 0.038 Uiso 1 1 calc R U . . .
C119 C 0.6175(3) 0.48703(16) 0.31052(12) 0.0263(7) Uani 1 1 d . . . . .
C120 C 0.3922(3) 0.51231(16) 0.14813(11) 0.0260(6) Uani 1 1 d . . . . .
H120 H 0.443445 0.539364 0.129558 0.031 Uiso 1 1 calc R U . . .
C121 C 0.2723(3) 0.52909(18) 0.13555(12) 0.0306(7) Uani 1 1 d . . . . .
H121 H 0.243700 0.565998 0.108505 0.037 Uiso 1 1 calc R U . . .
C122 C 0.1967(3) 0.49171(18) 0.16269(12) 0.0307(7) Uani 1 1 d . . . . .
H122 H 0.114870 0.503087 0.155190 0.037 Uiso 1 1 calc R U . . .
C123 C 0.2412(3) 0.43647(17) 0.20165(12) 0.0263(7) Uani 1 1 d . . . . .
C124 C 0.3638(3) 0.42185(15) 0.21095(11) 0.0224(6) Uani 1 1 d . . . . .
C125 C 0.1674(3) 0.39522(18) 0.23204(13) 0.0321(7) Uani 1 1 d . . . . .
H125 H 0.084729 0.406110 0.226746 0.039 Uiso 1 1 calc R U . . .
C126 C 0.2142(3) 0.34119(18) 0.26799(13) 0.0330(8) Uani 1 1 d . . . . .
H126 H 0.164025 0.314958 0.288184 0.040 Uiso 1 1 calc R U . . .
C127 C 0.3396(3) 0.32262(16) 0.27625(12) 0.0273(7) Uani 1 1 d . . . . .
C128 C 0.4136(3) 0.36362(15) 0.24859(11) 0.0226(6) Uani 1 1 d . . . . .
C129 C 0.3912(3) 0.26403(17) 0.31037(12) 0.0319(7) Uani 1 1 d . . . . .
H129 H 0.343694 0.235451 0.329984 0.038 Uiso 1 1 calc R U . . .
C130 C 0.5111(3) 0.24811(17) 0.31533(12) 0.0306(7) Uani 1 1 d . . . . .
H130 H 0.547657 0.207897 0.337594 0.037 Uiso 1 1 calc R U . . .
C131 C 0.5786(3) 0.29244(15) 0.28686(11) 0.0244(6) Uani 1 1 d . . . . .
H131 H 0.661451 0.281680 0.291053 0.029 Uiso 1 1 calc R U . . .
C132 C 1.1429(3) 0.5091(2) 0.29056(14) 0.0377(8) Uani 1 1 d . . . . .
H132 H 1.107180 0.477950 0.314290 0.045 Uiso 1 1 calc R U . . .
C133 C 1.2661(3) 0.5005(2) 0.29042(17) 0.0474(11) Uani 1 1 d . . . . .
H133 H 1.312266 0.464611 0.313785 0.057 Uiso 1 1 calc R U . . .
C134 C 1.3181(3) 0.5446(3) 0.25620(18) 0.0519(12) Uani 1 1 d . . . . .
H134 H 1.401113 0.539366 0.255372 0.062 Uiso 1 1 calc R U . . .
C135 C 1.2491(3) 0.5973(2) 0.22241(15) 0.0410(10) Uani 1 1 d . . . . .
C136 C 1.1263(3) 0.60299(18) 0.22513(13) 0.0315(8) Uani 1 1 d . . . . .
C137 C 1.2974(4) 0.6461(3) 0.18580(17) 0.0514(12) Uani 1 1 d . . . . .
H137 H 1.380074 0.642400 0.183820 0.062 Uiso 1 1 calc R U . . .
C138 C 1.2282(4) 0.6970(2) 0.15412(16) 0.0480(11) Uani 1 1 d . . . . .
H138 H 1.262930 0.728458 0.130251 0.058 Uiso 1 1 calc R U . . .
C139 C 1.1029(3) 0.7045(2) 0.15584(14) 0.0383(9) Uani 1 1 d . . . . .
C140 C 1.0522(3) 0.65748(18) 0.19201(13) 0.0305(7) Uani 1 1 d . . . . .
C141 C 1.0289(4) 0.7575(2) 0.12494(14) 0.0426(9) Uani 1 1 d . . . . .
H141 H 1.060348 0.789687 0.100335 0.051 Uiso 1 1 calc R U . . .
C142 C 0.9107(4) 0.76296(19) 0.13023(14) 0.0422(9) Uani 1 1 d . . . . .
H142 H 0.859095 0.798869 0.109301 0.051 Uiso 1 1 calc R U . . .
C143 C 0.8662(3) 0.71480(17) 0.16703(13) 0.0338(8) Uani 1 1 d . . . . .
H143 H 0.783870 0.719381 0.170613 0.041 Uiso 1 1 calc R U . . .
O4W O 0.6456(2) 0.77149(12) 0.22229(10) 0.0381(6) Uani 1 1 d G . . . .
H4WA H 0.572587 0.766874 0.226332 0.057 Uiso 1 1 d G U . . .
H4WB H 0.649611 0.812480 0.209431 0.057 Uiso 1 1 d G U . . .
O2W O -0.0185(9) 1.0151(5) -0.4557(3) 0.062(4) Uani 0.415(10) 1 d G . P D 1
H2WA H 0.019287 1.029256 -0.481892 0.093 Uiso 0.415(10) 1 d G U P D 1
H2WB H 0.024965 0.981469 -0.435456 0.093 Uiso 0.415(10) 1 d G U P D 1
O3W O 0.4924(13) 0.5200(7) 0.0433(5) 0.097(5) Uani 0.5 1 d G . P E 1
H3WA H 0.529311 0.517367 0.017717 0.145 Uiso 0.5 1 d G U P E 1
H3WB H 0.547720 0.493863 0.067181 0.145 Uiso 0.5 1 d G U P E 1
N9 N 0.3565(3) 0.83746(16) 0.18257(12) 0.0417(7) Uani 1 1 d . . . . .
N10 N 0.4333(3) 0.72330(16) 0.25480(12) 0.0396(7) Uani 1 1 d . . . . .
C04U C 0.2760(3) 0.80588(18) 0.21036(13) 0.0337(8) Uani 1 1 d . . . . .
C144 C 0.3174(4) 0.8935(2) 0.14751(17) 0.0502(10) Uani 1 1 d . . . . .
H144 H 0.372912 0.917320 0.128907 0.060 Uiso 1 1 calc R U . . .
C145 C 0.1986(5) 0.9181(3) 0.1374(2) 0.0708(16) Uani 1 1 d . . . . .
H145 H 0.174794 0.956314 0.110682 0.085 Uiso 1 1 calc R U . . .
C146 C 0.1153(4) 0.8876(2) 0.16544(16) 0.0454(9) Uani 1 1 d . . . . .
H146 H 0.034319 0.905427 0.159628 0.055 Uiso 1 1 calc R U . . .
C147 C 0.1538(3) 0.82951(18) 0.20297(14) 0.0363(8) Uani 1 1 d . . . . .
C148 C 0.0722(4) 0.7947(2) 0.23350(14) 0.0408(9) Uani 1 1 d . . . . .
H148 H -0.009391 0.811201 0.228506 0.049 Uiso 1 1 calc R U . . .
C149 C 0.1104(4) 0.7386(2) 0.26931(14) 0.0412(9) Uani 1 1 d . . . . .
H149 H 0.055170 0.715839 0.289049 0.049 Uiso 1 1 calc R U . . .
C150 C 0.2331(4) 0.71286(19) 0.27800(13) 0.0382(9) Uani 1 1 d . . . . .
C151 C 0.3161(3) 0.74619(18) 0.24860(13) 0.0346(8) Uani 1 1 d . . . . .
C152 C 0.2749(4) 0.6554(2) 0.31527(15) 0.0473(10) Uani 1 1 d . . . . .
H152 H 0.221847 0.632107 0.336076 0.057 Uiso 1 1 calc R U . . .
C153 C 0.3938(4) 0.6327(2) 0.32155(15) 0.0463(10) Uani 1 1 d . . . . .
H153 H 0.424169 0.593787 0.346646 0.056 Uiso 1 1 calc R U . . .
C154 C 0.4686(4) 0.66853(19) 0.29003(15) 0.0440(9) Uani 1 1 d . . . . .
H154 H 0.550301 0.652271 0.294321 0.053 Uiso 1 1 calc R U . . .
O2X O -0.0733(5) 0.9662(4) -0.4512(2) 0.060(2) Uani 0.585(10) 1 d G . P D 2
H2XA H -0.013734 0.948966 -0.430791 0.089 Uiso 0.585(10) 1 d G U P D 2
H2XB H -0.049813 0.990336 -0.478364 0.089 Uiso 0.585(10) 1 d G U P D 2
O3X O 0.4437(12) 0.4880(7) 0.0493(5) 0.088(4) Uani 0.5 1 d G . P F 2
H3XA H 0.487909 0.455421 0.070185 0.131 Uiso 0.5 1 d G U P F 2
H3XB H 0.436772 0.479549 0.022609 0.131 Uiso 0.5 1 d G U P F 2

loop_
_atom_site_aniso_label
_atom_site_aniso_U_11
_atom_site_aniso_U_22
_atom_site_aniso_U_33
_atom_site_aniso_U_23
_atom_site_aniso_U_13
_atom_site_aniso_U_12
Ce1 0.01885(9) 0.01992(9) 0.02509(9) -0.00761(7) -0.00344(6) -0.00105(6)
Ce2 0.01347(8) 0.01768(8) 0.02030(8) -0.00482(6) -0.00078(6) -0.00136(6)
Ce3 0.01614(8) 0.01967(9) 0.02410(9) -0.00689(6) -0.00288(6) -0.00161(6)
Ce4 0.01296(8) 0.01691(8) 0.01897(8) -0.00430(6) -0.00115(6) -0.00133(6)
S1 0.0714(8) 0.0796(8) 0.0540(6) -0.0423(6) 0.0321(6) -0.0466(7)
S2 0.0306(4) 0.0287(4) 0.0336(4) -0.0135(3) -0.0060(3) 0.0033(3)
S3 0.0341(4) 0.0325(5) 0.0381(4) -0.0172(4) -0.0110(3) 0.0084(4)
S4 0.0286(6) 0.0405(7) 0.0271(5) 0.0072(4) -0.0052(4) -0.0061(5)
S4A 0.074(5) 0.092(5) 0.033(3) -0.003(3) -0.012(3) -0.023(4)
S5 0.0266(8) 0.0324(9) 0.0297(8) 0.0088(7) -0.0045(6) -0.0071(7)
S5A 0.0369(9) 0.0380(10) 0.0296(8) -0.0028(7) -0.0024(7) 0.0035(8)
S6 0.0299(4) 0.0391(5) 0.0291(4) -0.0056(3) 0.0002(3) -0.0037(4)
O1W 0.0373(13) 0.0241(12) 0.0341(12) -0.0111(10) -0.0030(10) -0.0029(10)
O1 0.0375(14) 0.0438(15) 0.0255(12) -0.0158(11) 0.0037(10) 0.0058(11)
O2 0.0297(13) 0.0458(16) 0.0380(14) -0.0120(12) 0.0036(11) -0.0057(12)
O3 0.0416(14) 0.0202(11) 0.0283(11) -0.0078(9) -0.0021(10) -0.0048(10)
O4 0.0358(13) 0.0234(12) 0.0334(12) -0.0090(10) -0.0047(10) 0.0033(10)
O5 0.0262(12) 0.0285(13) 0.0338(12) -0.0072(10) -0.0065(10) 0.0009(10)
O6 0.0244(11) 0.0174(11) 0.0402(13) -0.0055(9) 0.0010(10) -0.0006(9)
O7 0.0246(11) 0.0264(12) 0.0278(11) -0.0087(9) -0.0044(9) 0.0035(9)
O8 0.0276(11) 0.0220(11) 0.0221(10) -0.0049(9) -0.0008(9) -0.0022(9)
O9 0.0223(11) 0.0309(12) 0.0309(12) -0.0146(10) 0.0001(9) -0.0052(9)
O10 0.0196(10) 0.0228(11) 0.0299(11) -0.0069(9) 0.0048(9) -0.0042(9)
O11 0.0206(11) 0.0281(12) 0.0263(11) -0.0052(9) -0.0058(9) -0.0015(9)
O12 0.0313(12) 0.0202(11) 0.0325(12) -0.0076(9) 0.0006(10) 0.0003(9)
O13 0.0220(11) 0.0272(12) 0.0290(11) -0.0031(9) -0.0048(9) -0.0001(9)
O14 0.0370(13) 0.0210(12) 0.0392(13) -0.0080(10) 0.0062(11) -0.0012(10)
O15 0.0212(11) 0.0275(12) 0.0276(11) -0.0098(9) 0.0016(9) -0.0083(9)
O16 0.0171(10) 0.0219(11) 0.0260(11) -0.0049(9) 0.0025(8) -0.0028(8)
O17 0.0265(11) 0.0200(11) 0.0233(10) -0.0041(8) -0.0020(8) -0.0038(9)
O18 0.0209(11) 0.0248(12) 0.0248(11) -0.0061(9) -0.0035(8) 0.0031(9)
O19 0.0207(11) 0.0289(12) 0.0284(11) -0.0063(9) -0.0035(9) -0.0020(9)
O20 0.0228(11) 0.0160(11) 0.0392(13) -0.0038(9) -0.0011(9) -0.0013(9)
O21 0.0284(12) 0.0288(12) 0.0301(12) -0.0081(10) 0.0036(9) -0.0039(10)
O22 0.0236(11) 0.0371(13) 0.0286(11) -0.0153(10) -0.0016(9) 0.0012(10)
O23 0.0476(16) 0.0302(14) 0.0392(14) -0.0088(11) -0.0132(12) -0.0081(12)
O24 0.0312(12) 0.0318(13) 0.0313(12) -0.0135(10) -0.0049(10) -0.0049(10)
N1 0.0198(13) 0.0273(14) 0.0256(13) -0.0087(11) 0.0020(10) -0.0048(11)
N2 0.0171(12) 0.0257(14) 0.0254(13) -0.0091(11) 0.0017(10) -0.0037(10)
N3 0.0287(14) 0.0258(14) 0.0281(13) -0.0122(11) -0.0016(11) -0.0063(11)
N4 0.0259(14) 0.0296(15) 0.0344(15) -0.0140(12) -0.0031(11) -0.0018(12)
N5 0.0163(12) 0.0274(14) 0.0252(13) -0.0104(11) 0.0005(10) -0.0038(10)
N6 0.0192(12) 0.0218(13) 0.0242(12) -0.0093(10) 0.0004(10) -0.0026(10)
N7 0.0247(14) 0.0280(15) 0.0382(15) -0.0177(12) 0.0047(12) -0.0099(12)
N8 0.0207(13) 0.0354(16) 0.0392(16) -0.0215(13) -0.0052(11) -0.0003(12)
C95A 0.029(6) 0.052(9) 0.024(6) 0.008(5) 0.000(4) -0.002(5)
C1 0.0284(18) 0.037(2) 0.048(2) -0.0129(17) -0.0072(16) 0.0030(16)
C2 0.028(2) 0.056(3) 0.060(3) -0.019(2) -0.0140(18) 0.0049(19)
C3 0.0234(19) 0.069(3) 0.064(3) -0.033(2) -0.0054(18) -0.0016(19)
C4 0.0267(18) 0.054(2) 0.046(2) -0.0299(19) 0.0030(15) -0.0114(17)
C5 0.0257(16) 0.0351(19) 0.0374(18) -0.0214(15) -0.0005(14) -0.0077(14)
C6 0.0308(17) 0.0343(19) 0.0296(16) -0.0191(14) 0.0028(13) -0.0130(15)
C7 0.042(2) 0.040(2) 0.0331(18) -0.0232(16) 0.0082(15) -0.0187(17)
C8 0.048(2) 0.061(3) 0.042(2) -0.034(2) 0.0181(18) -0.034(2)
C9 0.0303(19) 0.066(3) 0.052(2) -0.039(2) 0.0117(17) -0.0207(19)
C10 0.062(3) 0.035(2) 0.0286(17) -0.0156(15) 0.0097(17) -0.0235(19)
C11 0.057(2) 0.0283(19) 0.0278(17) -0.0085(14) -0.0027(16) -0.0110(17)
C12 0.0353(18) 0.0269(17) 0.0320(17) -0.0113(14) -0.0019(14) -0.0056(14)
C13 0.0215(16) 0.036(2) 0.0282(16) -0.0082(14) -0.0001(13) 0.0076(14)
C14 0.0204(15) 0.0357(19) 0.0234(15) -0.0068(13) -0.0026(12) 0.0067(13)
C15 0.0331(19) 0.039(2) 0.0309(17) -0.0140(15) -0.0035(14) 0.0064(16)
C16 0.045(2) 0.042(2) 0.0275(17) -0.0145(16) 0.0027(15) 0.0086(17)
C17 0.043(2) 0.0302(19) 0.0295(17) -0.0034(14) 0.0052(15) 0.0080(16)
C18 0.042(2) 0.0307(19) 0.0341(18) -0.0076(15) 0.0020(16) 0.0037(16)
C19 0.0350(19) 0.0339(19) 0.0257(16) -0.0077(14) 0.0007(14) 0.0032(15)
C20 0.079(3) 0.038(2) 0.043(2) -0.0099(18) 0.023(2) -0.003(2)
C021 0.0130(13) 0.0221(16) 0.0296(16) -0.0035(12) 0.0015(11) 0.0003(11)
C21 0.039(2) 0.066(3) 0.035(2) -0.0176(19) 0.0044(16) -0.011(2)
C22 0.0285(18) 0.044(2) 0.0322(18) -0.0107(16) 0.0023(14) -0.0050(16)
C23 0.040(2) 0.040(2) 0.0374(19) -0.0189(16) 0.0088(16) -0.0145(17)
C24 0.0351(18) 0.0311(18) 0.0312(17) -0.0113(14) 0.0036(14) -0.0104(15)
C25 0.0255(16) 0.0294(18) 0.0310(17) -0.0089(14) -0.0010(13) -0.0046(13)
C26 0.043(2) 0.0288(19) 0.0379(19) -0.0072(15) -0.0014(16) -0.0031(16)
C27 0.044(2) 0.040(2) 0.0321(18) -0.0039(16) 0.0021(16) -0.0074(17)
C28 0.0267(16) 0.0234(17) 0.0322(17) -0.0091(13) -0.0035(13) -0.0031(13)
C29 0.0182(15) 0.0253(17) 0.0325(17) -0.0071(13) 0.0019(12) -0.0018(12)
C30 0.0176(14) 0.0192(15) 0.0299(16) -0.0048(12) -0.0012(12) -0.0037(12)
C31 0.0244(16) 0.0241(16) 0.0313(16) -0.0112(13) -0.0042(13) -0.0009(13)
C32 0.0312(17) 0.0217(16) 0.0344(17) -0.0112(13) -0.0056(14) -0.0010(13)
C33 0.0251(16) 0.0220(16) 0.0311(16) -0.0056(13) -0.0015(13) -0.0035(13)
C34 0.0285(17) 0.0296(18) 0.0312(16) -0.0130(14) 0.0000(13) -0.0064(14)
C35 0.0253(16) 0.0250(17) 0.0345(17) -0.0133(14) 0.0001(13) -0.0045(13)
C36 0.0302(17) 0.0276(17) 0.0313(17) -0.0064(14) -0.0067(14) -0.0037(14)
C37 0.0338(18) 0.0338(19) 0.0311(17) -0.0153(15) 0.0004(14) -0.0049(15)
C38 0.0254(16) 0.0299(17) 0.0280(16) -0.0134(13) 0.0009(12) -0.0064(13)
C39 0.0280(17) 0.0267(17) 0.0350(17) -0.0124(14) -0.0029(13) 0.0001(14)
C40 0.0245(16) 0.0285(17) 0.0268(15) -0.0072(13) -0.0055(12) -0.0005(13)
C41 0.0184(14) 0.0268(16) 0.0282(15) -0.0110(13) -0.0010(12) -0.0050(12)
C42 0.0288(17) 0.0235(16) 0.0290(16) -0.0083(13) -0.0007(13) -0.0035(13)
C43 0.0346(18) 0.0295(18) 0.0232(15) -0.0064(13) -0.0004(13) -0.0067(14)
C44 0.0159(13) 0.0240(16) 0.0261(15) -0.0089(12) 0.0010(11) -0.0050(12)
C45 0.0227(15) 0.0239(16) 0.0285(16) -0.0060(13) -0.0002(12) -0.0013(13)
C46 0.0312(17) 0.0240(17) 0.0294(16) -0.0038(13) 0.0008(13) -0.0049(14)
C47 0.0301(17) 0.0306(18) 0.0305(17) -0.0074(14) 0.0080(14) -0.0131(14)
C48 0.0234(16) 0.0298(18) 0.0297(16) -0.0119(13) 0.0070(13) -0.0075(13)
C49 0.0206(15) 0.0257(16) 0.0236(14) -0.0117(12) 0.0006(12) -0.0033(12)
C50 0.0171(14) 0.0267(16) 0.0256(15) -0.0102(13) 0.0019(11) -0.0041(12)
C51 0.0207(15) 0.0310(18) 0.0337(17) -0.0121(14) 0.0025(13) -0.0037(13)
C52 0.0166(15) 0.039(2) 0.048(2) -0.0138(17) 0.0050(14) -0.0063(14)
C53 0.0219(16) 0.036(2) 0.044(2) -0.0131(16) 0.0092(14) -0.0108(14)
C54 0.0161(15) 0.038(2) 0.0423(19) -0.0096(16) -0.0022(14) 0.0009(14)
C55 0.0211(16) 0.0343(19) 0.0339(17) -0.0037(14) -0.0026(13) 0.0017(14)
C56 0.0202(15) 0.0286(17) 0.0293(16) -0.0036(13) -0.0001(12) -0.0022(13)
C57 0.0227(15) 0.0233(16) 0.0263(15) -0.0081(12) 0.0060(12) -0.0020(12)
C58 0.0206(15) 0.0256(16) 0.0217(14) -0.0066(12) 0.0008(12) -0.0046(12)
C59 0.0220(15) 0.0236(16) 0.0246(15) -0.0060(12) 0.0002(12) -0.0058(12)
C60 0.0240(16) 0.0228(16) 0.0303(16) -0.0026(13) -0.0001(13) -0.0007(13)
C61 0.0298(18) 0.039(2) 0.0270(16) -0.0034(14) -0.0022(14) -0.0051(15)
C62 0.045(2) 0.050(2) 0.0289(18) -0.0145(17) -0.0108(16) -0.0084(18)
C63 0.041(2) 0.0323(19) 0.0340(18) -0.0144(15) -0.0036(15) -0.0063(16)
C64 0.037(2) 0.052(3) 0.035(2) 0.0001(17) -0.0088(16) -0.0013(18)
C65 0.036(2) 0.059(3) 0.0269(18) -0.0007(17) 0.0008(15) -0.0093(19)
C66 0.0237(16) 0.042(2) 0.0269(17) -0.0026(15) -0.0021(13) -0.0008(15)
C67 0.0338(18) 0.044(2) 0.0256(16) -0.0104(15) 0.0001(14) -0.0114(16)
C68 0.0274(17) 0.0316(18) 0.0291(16) -0.0092(14) 0.0017(13) -0.0084(14)
C69 0.0147(13) 0.0258(16) 0.0242(15) -0.0057(12) -0.0015(11) -0.0022(12)
C70 0.0307(17) 0.0308(18) 0.0290(16) -0.0040(14) -0.0034(13) -0.0107(14)
C71 0.038(2) 0.0321(19) 0.0327(18) 0.0022(15) -0.0015(15) -0.0127(16)
C72 0.0112(13) 0.0250(16) 0.0265(15) -0.0061(12) -0.0001(11) 0.0010(11)
C73 0.0142(13) 0.0231(16) 0.0248(15) -0.0066(12) 0.0009(11) -0.0038(12)
C74 0.0192(14) 0.0257(16) 0.0250(15) -0.0086(13) -0.0004(12) -0.0041(12)
C75 0.0240(16) 0.0281(17) 0.0264(15) -0.0075(13) -0.0022(12) -0.0016(13)
C76 0.0291(17) 0.0269(17) 0.0353(18) -0.0128(14) -0.0007(14) 0.0004(14)
C77 0.0274(16) 0.0356(19) 0.0302(16) -0.0174(15) 0.0023(13) -0.0055(14)
C78 0.041(2) 0.0318(19) 0.0252(16) -0.0084(14) 0.0003(14) -0.0054(16)
C79 0.0326(18) 0.0284(18) 0.0248(15) -0.0078(13) 0.0004(13) -0.0023(14)
C80 0.0366(19) 0.045(2) 0.0367(19) -0.0238(17) 0.0065(15) -0.0083(17)
C81 0.0333(18) 0.0258(17) 0.0317(17) -0.0025(14) -0.0051(14) -0.0021(14)
C82 0.0245(16) 0.0228(16) 0.0282(16) -0.0027(13) -0.0028(13) -0.0030(13)
C83 0.0242(15) 0.0191(15) 0.0321(16) -0.0060(13) -0.0014(13) -0.0041(12)
C84 0.0198(14) 0.0208(15) 0.0305(16) -0.0086(12) -0.0009(12) -0.0038(12)
C85 0.0163(14) 0.0193(15) 0.0291(15) -0.0040(12) -0.0018(12) -0.0039(11)
C86 0.0239(15) 0.0226(16) 0.0324(16) -0.0102(13) -0.0001(13) 0.0007(13)
C87 0.0345(18) 0.0305(18) 0.0274(16) -0.0103(14) -0.0015(14) -0.0025(15)
C88 0.0138(14) 0.0259(16) 0.0288(16) -0.0083(13) 0.0004(12) -0.0009(12)
C89 0.0174(14) 0.0257(17) 0.0297(16) -0.0047(13) -0.0008(12) -0.0026(12)
C90 0.0305(18) 0.0264(18) 0.045(2) -0.0026(15) -0.0001(15) -0.0053(15)
C91 0.035(2) 0.032(2) 0.054(2) 0.0125(18) 0.0069(18) -0.0034(16)
C92 0.0242(18) 0.059(3) 0.035(2) 0.0141(18) 0.0014(15) 0.0093(18)
C93 0.039(2) 0.079(3) 0.0292(19) -0.007(2) -0.0007(16) -0.011(2)
C94 0.0347(19) 0.049(2) 0.0291(17) -0.0092(16) 0.0009(14) -0.0160(17)
C95 0.031(5) 0.053(8) 0.028(5) -0.005(5) -0.005(4) -0.005(5)
C96 0.044(2) 0.048(3) 0.047(2) -0.0059(19) -0.0185(19) 0.0054(19)
C97 0.0296(18) 0.037(2) 0.0348(18) -0.0030(15) -0.0069(14) 0.0007(15)
C98 0.044(2) 0.042(2) 0.046(2) -0.0162(18) -0.0231(18) 0.0018(18)
C99 0.037(2) 0.0305(19) 0.0401(19) -0.0159(15) -0.0108(15) -0.0004(15)
C100 0.0184(14) 0.0223(15) 0.0231(14) -0.0039(12) -0.0005(11) -0.0008(12)
C101 0.0230(15) 0.0253(17) 0.0284(16) -0.0040(13) -0.0007(12) -0.0065(13)
C102 0.0252(16) 0.0238(17) 0.0350(17) -0.0040(13) -0.0024(13) -0.0031(13)
C103 0.0191(14) 0.0237(16) 0.0234(14) -0.0060(12) 0.0014(12) 0.0004(12)
C104 0.0322(17) 0.0264(17) 0.0250(15) -0.0081(13) 0.0003(13) -0.0063(14)
C105 0.0273(16) 0.0295(17) 0.0253(15) -0.0125(13) 0.0002(13) -0.0024(13)
C106 0.0309(18) 0.0336(19) 0.0321(17) -0.0124(14) -0.0002(14) -0.0065(15)
C107 0.0332(18) 0.0303(18) 0.0343(18) -0.0071(14) 0.0009(14) -0.0058(15)
C108 0.0267(16) 0.0325(18) 0.0272(16) -0.0106(14) 0.0001(13) 0.0014(14)
C109 0.0297(17) 0.0328(19) 0.0339(17) -0.0134(15) -0.0055(14) -0.0034(14)
C110 0.0328(18) 0.0264(17) 0.0296(16) -0.0096(13) -0.0029(13) -0.0031(14)
C111 0.0271(17) 0.040(2) 0.0277(17) -0.0049(15) -0.0014(13) -0.0009(15)
C112 0.039(2) 0.0311(19) 0.0376(19) -0.0094(15) 0.0074(15) -0.0057(16)
C113 0.0240(16) 0.0251(17) 0.0305(16) -0.0065(13) 0.0007(13) 0.0016(13)
C114 0.0378(19) 0.0336(19) 0.0267(16) -0.0119(14) 0.0032(14) -0.0085(15)
C115 0.0364(19) 0.0306(18) 0.0313(17) -0.0125(14) 0.0049(14) -0.0099(15)
C116 0.0199(15) 0.0245(16) 0.0259(15) -0.0074(12) -0.0010(12) 0.0005(12)
C117 0.0265(16) 0.0258(17) 0.0300(16) -0.0107(13) -0.0029(13) -0.0002(13)
C118 0.0284(17) 0.0249(17) 0.0404(19) -0.0096(14) -0.0021(14) -0.0042(14)
C119 0.0218(15) 0.0268(17) 0.0274(16) -0.0094(13) -0.0018(12) 0.0051(13)
C120 0.0200(15) 0.0312(17) 0.0253(15) -0.0081(13) -0.0001(12) -0.0029(13)
C121 0.0229(16) 0.0352(19) 0.0276(16) -0.0054(14) -0.0053(13) 0.0032(14)
C122 0.0152(14) 0.041(2) 0.0359(18) -0.0141(15) -0.0022(13) -0.0001(14)
C123 0.0180(15) 0.0337(18) 0.0306(16) -0.0156(14) 0.0008(12) -0.0036(13)
C124 0.0203(15) 0.0246(16) 0.0254(15) -0.0121(12) 0.0034(12) -0.0044(12)
C125 0.0169(15) 0.039(2) 0.0435(19) -0.0168(16) 0.0038(14) -0.0069(14)
C126 0.0227(16) 0.042(2) 0.0391(19) -0.0160(16) 0.0068(14) -0.0144(15)
C127 0.0250(16) 0.0294(18) 0.0311(16) -0.0126(14) 0.0058(13) -0.0094(14)
C128 0.0219(15) 0.0247(16) 0.0250(15) -0.0130(13) 0.0018(12) -0.0050(12)
C129 0.0318(18) 0.0333(19) 0.0326(17) -0.0071(14) 0.0064(14) -0.0192(15)
C130 0.0348(18) 0.0250(17) 0.0288(16) -0.0035(13) -0.0013(14) -0.0071(14)
C131 0.0220(15) 0.0251(16) 0.0266(15) -0.0091(13) -0.0002(12) -0.0035(13)
C132 0.0252(18) 0.045(2) 0.047(2) -0.0261(18) -0.0103(15) 0.0077(16)
C133 0.0265(19) 0.061(3) 0.064(3) -0.042(2) -0.0167(18) 0.0106(19)
C134 0.0175(17) 0.083(3) 0.078(3) -0.061(3) -0.0002(19) -0.002(2)
C135 0.0210(17) 0.064(3) 0.059(2) -0.048(2) 0.0040(16) -0.0088(17)
C136 0.0215(16) 0.044(2) 0.0425(19) -0.0307(17) 0.0036(14) -0.0083(15)
C137 0.0283(19) 0.087(4) 0.071(3) -0.061(3) 0.021(2) -0.028(2)
C138 0.043(2) 0.070(3) 0.058(3) -0.045(2) 0.026(2) -0.034(2)
C139 0.039(2) 0.048(2) 0.046(2) -0.0327(19) 0.0168(17) -0.0246(18)
C140 0.0250(16) 0.040(2) 0.0400(18) -0.0282(16) 0.0078(14) -0.0141(15)
C141 0.056(2) 0.042(2) 0.041(2) -0.0206(18) 0.0192(19) -0.027(2)
C142 0.052(2) 0.032(2) 0.042(2) -0.0078(16) 0.0096(18) -0.0142(18)
C143 0.0315(18) 0.0298(19) 0.0391(19) -0.0091(15) 0.0040(15) -0.0075(15)
O4W 0.0450(15) 0.0254(13) 0.0419(14) -0.0098(11) -0.0011(12) -0.0023(11)
O2W 0.081(7) 0.057(6) 0.030(4) -0.007(3) -0.011(4) 0.028(5)
O3W 0.112(12) 0.111(11) 0.051(6) -0.033(7) -0.029(7) 0.042(7)
N9 0.0407(18) 0.0330(17) 0.054(2) -0.0180(15) 0.0110(15) -0.0064(14)
N10 0.0449(19) 0.0339(17) 0.0444(18) -0.0213(15) -0.0001(14) -0.0016(14)
C04U 0.040(2) 0.0313(19) 0.0372(18) -0.0201(15) 0.0060(15) -0.0092(16)
C144 0.046(2) 0.040(2) 0.062(3) -0.015(2) 0.010(2) -0.0050(19)
C145 0.055(3) 0.048(3) 0.085(4) 0.009(3) 0.009(3) -0.003(2)
C146 0.035(2) 0.044(2) 0.056(2) -0.0163(19) 0.0054(18) -0.0033(18)
C147 0.037(2) 0.036(2) 0.043(2) -0.0214(17) 0.0040(16) -0.0088(16)
C148 0.041(2) 0.044(2) 0.046(2) -0.0252(19) 0.0062(17) -0.0101(18)
C149 0.050(2) 0.043(2) 0.042(2) -0.0251(18) 0.0155(18) -0.0195(19)
C150 0.052(2) 0.034(2) 0.0369(19) -0.0212(16) 0.0067(17) -0.0094(17)
C151 0.040(2) 0.036(2) 0.0361(18) -0.0232(16) 0.0057(15) -0.0060(16)
C152 0.073(3) 0.036(2) 0.039(2) -0.0188(17) 0.011(2) -0.014(2)
C153 0.064(3) 0.033(2) 0.042(2) -0.0155(17) -0.0023(19) 0.001(2)
C154 0.054(2) 0.035(2) 0.047(2) -0.0225(18) -0.0016(19) -0.0008(18)
O2X 0.048(3) 0.072(5) 0.042(3) -0.008(3) -0.015(2) 0.016(3)
O3X 0.077(8) 0.116(11) 0.049(5) -0.029(7) -0.023(5) 0.048(6)

loop_
_atom_type_symbol
_atom_type_description
_atom_type_scat_dispersion_real
_atom_type_scat_dispersion_imag
_atom_type_scat_source
C C 0.0181 0.0091 'International Tables Vol C Tables 4.2.6.8 and 6.1.1.4'
H H 0.0000 0.0000 'International Tables Vol C Tables 4.2.6.8 and 6.1.1.4'
Ce Ce -1.8482 9.6596 'International Tables Vol C Tables 4.2.6.8 and 6.1.1.4'
N N 0.0311 0.0180 'International Tables Vol C Tables 4.2.6.8 and 6.1.1.4'
O O 0.0492 0.0322 'International Tables Vol C Tables 4.2.6.8 and 6.1.1.4'
S S 0.3331 0.5567 'International Tables Vol C Tables 4.2.6.8 and 6.1.1.4'

loop_
_geom_angle_atom_site_label_1
_geom_angle_atom_site_label_2
_geom_angle_atom_site_label_3
_geom_angle
_geom_angle_site_symmetry_1
_geom_angle_site_symmetry_3
_geom_angle_publ_flag
O2 Ce1 O3 76.82(8) . 2_575 ?
O2 Ce1 O4 70.11(8) . 2_575 ?
O2 Ce1 N3 136.91(9) . . ?
O2 Ce1 N4 142.57(9) . . ?
O2 Ce1 C28 68.41(9) . 2_575 ?
O3 Ce1 O4 52.07(7) 2_575 2_575 ?
O3 Ce1 N3 75.32(7) 2_575 . ?
O3 Ce1 N4 79.90(8) 2_575 . ?
O3 Ce1 C28 26.57(8) 2_575 2_575 ?
O4 Ce1 N3 114.46(8) 2_575 . ?
O4 Ce1 N4 72.47(8) 2_575 . ?
O4 Ce1 C28 25.84(8) 2_575 2_575 ?
O5 Ce1 O2 78.25(8) . . ?
O5 Ce1 O3 100.22(8) . 2_575 ?
O5 Ce1 O4 141.46(8) . 2_575 ?
O5 Ce1 O9 78.09(8) . . ?
O5 Ce1 N3 75.14(8) . . ?
O5 Ce1 N4 135.04(9) . . ?
O5 Ce1 C28 120.72(9) . 2_575 ?
O9 Ce1 O2 135.86(8) . . ?
O9 Ce1 O3 144.11(7) . 2_575 ?
O9 Ce1 O4 140.40(8) . 2_575 ?
O9 Ce1 N3 69.57(8) . . ?
O9 Ce1 N4 77.00(8) . . ?
O9 Ce1 C28 154.67(8) . 2_575 ?
O14 Ce1 O2 81.67(9) . . ?
O14 Ce1 O3 128.08(8) . 2_575 ?
O14 Ce1 O4 76.27(8) . 2_575 ?
O14 Ce1 O5 120.81(8) . . ?
O14 Ce1 O9 79.29(8) . . ?
O14 Ce1 N3 141.32(8) . . ?
O14 Ce1 N4 90.28(9) . . ?
O14 Ce1 C28 101.51(9) . 2_575 ?
N3 Ce1 C28 97.43(8) . 2_575 ?
N4 Ce1 N3 61.27(9) . . ?
N4 Ce1 C28 77.67(9) . 2_575 ?
O1 Ce2 O6 79.04(8) . . ?
O1 Ce2 O7 152.01(8) . 2_574 ?
O1 Ce2 O8 149.07(8) . 2_574 ?
O1 Ce2 O10 117.98(8) . . ?
O1 Ce2 O13 77.64(8) . . ?
O1 Ce2 N1 82.79(8) . . ?
O1 Ce2 N2 80.84(8) . . ?
O1 Ce2 C44 167.86(9) . 2_574 ?
O6 Ce2 O7 84.56(8) . 2_574 ?
O6 Ce2 O8 131.89(7) . 2_574 ?
O6 Ce2 O13 132.33(8) . . ?
O6 Ce2 N1 77.58(8) . . ?
O6 Ce2 N2 136.09(8) . . ?
O6 Ce2 C44 107.73(8) . 2_574 ?
O7 Ce2 N1 71.56(7) 2_574 . ?
O7 Ce2 N2 95.98(8) 2_574 . ?
O7 Ce2 C44 26.20(8) 2_574 2_574 ?
O8 Ce2 O7 51.67(7) 2_574 2_574 ?
O8 Ce2 N1 101.95(7) 2_574 . ?
O8 Ce2 N2 75.11(7) 2_574 . ?
O8 Ce2 C44 25.73(8) 2_574 2_574 ?
O10 Ce2 O6 74.24(7) . . ?
O10 Ce2 O7 78.30(7) . 2_574 ?
O10 Ce2 O8 77.70(7) . 2_574 ?
O10 Ce2 O13 81.04(7) . . ?
O10 Ce2 N1 140.22(8) . . ?
O10 Ce2 N2 149.00(7) . . ?
O10 Ce2 C44 73.97(8) . 2_574 ?
O13 Ce2 O7 129.42(7) . 2_574 ?
O13 Ce2 O8 79.06(7) . 2_574 ?
O13 Ce2 N1 138.50(8) . . ?
O13 Ce2 N2 79.45(8) . . ?
O13 Ce2 C44 103.50(8) . 2_574 ?
N1 Ce2 C44 88.79(8) . 2_574 ?
N2 Ce2 N1 61.40(8) . . ?
N2 Ce2 C44 87.46(8) . 2_574 ?
O1W Ce3 N7 71.53(8) . . ?
O1W Ce3 N8 100.76(8) . . ?
O12 Ce3 O1W 148.13(8) . . ?
O12 Ce3 O15 76.99(7) . . ?
O12 Ce3 O19 116.32(8) . . ?
O12 Ce3 O21 74.45(8) . . ?
O12 Ce3 O24 82.66(8) . 1_655 ?
O12 Ce3 N7 137.92(8) . . ?
O12 Ce3 N8 89.76(8) . . ?
O15 Ce3 O1W 134.82(7) . . ?
O15 Ce3 N7 66.72(7) . . ?
O15 Ce3 N8 73.08(8) . . ?
O19 Ce3 O1W 77.89(8) . . ?
O19 Ce3 O15 75.54(7) . . ?
O19 Ce3 N7 75.16(8) . . ?
O19 Ce3 N8 132.79(8) . . ?
O21 Ce3 O1W 80.89(8) . . ?
O21 Ce3 O15 128.27(7) . . ?
O21 Ce3 O19 79.82(7) . . ?
O21 Ce3 O24 78.37(8) . 1_655 ?
O21 Ce3 N7 145.89(8) . . ?
O21 Ce3 N8 147.23(8) . . ?
O24 Ce3 O1W 72.73(8) 1_655 . ?
O24 Ce3 O15 138.59(8) 1_655 . ?
O24 Ce3 O19 145.66(8) 1_655 . ?
O24 Ce3 N7 110.85(8) 1_655 . ?
O24 Ce3 N8 71.15(8) 1_655 . ?
N8 Ce3 N7 60.40(9) . . ?
O11 Ce4 O17 82.72(7) . 2_665 ?
O11 Ce4 O18 131.86(7) . 2_665 ?
O11 Ce4 N5 138.73(8) . . ?
O11 Ce4 N6 79.17(7) . . ?
O11 Ce4 C73 106.80(8) . 2_665 ?
O16 Ce4 O11 79.47(7) . . ?
O16 Ce4 O17 78.84(7) . 2_665 ?
O16 Ce4 O18 78.77(7) . 2_665 ?
O16 Ce4 O22 121.12(8) . . ?
O16 Ce4 N5 141.45(7) . . ?
O16 Ce4 N6 148.90(7) . . ?
O16 Ce4 C73 75.77(7) . 2_665 ?
O17 Ce4 O18 51.16(7) 2_665 2_665 ?
O17 Ce4 N5 97.97(7) 2_665 . ?
O17 Ce4 N6 76.27(7) 2_665 . ?
O17 Ce4 C73 25.49(8) 2_665 2_665 ?
O18 Ce4 N5 70.21(7) 2_665 . ?
O18 Ce4 N6 99.35(7) 2_665 . ?
O18 Ce4 C73 25.79(8) 2_665 2_665 ?
O20 Ce4 O11 130.34(8) . . ?
O20 Ce4 O16 75.10(7) . . ?
O20 Ce4 O17 131.31(7) . 2_665 ?
O20 Ce4 O18 83.57(7) . 2_665 ?
O20 Ce4 O22 80.38(8) . . ?
O20 Ce4 N5 79.12(8) . . ?
O20 Ce4 N6 135.89(8) . . ?
O20 Ce4 C73 107.20(8) . 2_665 ?
O22 Ce4 O11 77.41(8) . . ?
O22 Ce4 O17 147.88(8) . 2_665 ?
O22 Ce4 O18 149.51(7) . 2_665 ?
O22 Ce4 N5 81.35(7) . . ?
O22 Ce4 N6 75.39(8) . . ?
O22 Ce4 C73 163.07(8) . 2_665 ?
N5 Ce4 C73 85.22(8) . 2_665 ?
N6 Ce4 N5 61.32(8) . . ?
N6 Ce4 C73 89.14(8) . 2_665 ?
C21 S1 C20 101.2(2) . . ?
C37 S2 C36 100.91(16) . . ?
C80 S3 C81 100.94(17) . . ?
C65 S4 C64 102.65(19) . . ?
C64 S4A C65 106.0(4) . . ?
C96 S5 C95 103.1(5) . 1_646 ?
C95A S5A C96 99.6(5) 1_646 . ?
C112 S6 C111 101.13(18) . . ?
Ce3 O1W H1WA 110.2 . . ?
Ce3 O1W H1WB 110.1 . . ?
H1WA O1W H1WB 108.7 . . ?
C13 O1 Ce2 163.3(2) . . ?
C13 O2 Ce1 118.3(2) . . ?
C28 O3 Ce1 92.99(18) . 2_575 ?
C28 O4 Ce1 91.89(19) . 2_575 ?
C29 O5 Ce1 128.7(2) . . ?
C29 O6 Ce2 150.2(2) . . ?
C44 O7 Ce2 91.91(18) . 2_574 ?
C44 O8 Ce2 93.93(18) . 2_574 ?
C88 O9 Ce1 140.2(2) . . ?
C88 O10 Ce2 124.64(19) . . ?
C103 O11 Ce4 121.3(2) . . ?
C103 O12 Ce3 169.9(2) . . ?
C57 O13 Ce2 121.8(2) . . ?
C57 O14 Ce1 166.6(2) . . ?
C72 O15 Ce3 140.75(19) . . ?
C72 O16 Ce4 124.82(18) . . ?
C73 O17 Ce4 96.06(18) . 2_665 ?
C73 O18 Ce4 91.17(17) . 2_665 ?
C021 O19 Ce3 129.8(2) . . ?
C021 O20 Ce4 154.2(2) . . ?
C119 O21 Ce3 129.7(2) . . ?
C119 O22 Ce4 150.6(2) . . ?
C104 O24 Ce3 135.0(2) . 1_455 ?
C50 N1 Ce2 120.1(2) . . ?
C56 N1 Ce2 121.7(2) . . ?
C56 N1 C50 118.1(3) . . ?
C45 N2 Ce2 120.6(2) . . ?
C45 N2 C49 117.9(3) . . ?
C49 N2 Ce2 121.2(2) . . ?
C6 N3 Ce1 118.9(2) . . ?
C12 N3 Ce1 122.8(2) . . ?
C12 N3 C6 117.8(3) . . ?
C1 N4 Ce1 118.9(2) . . ?
C1 N4 C5 118.6(3) . . ?
C5 N4 Ce1 122.4(2) . . ?
C120 N5 Ce4 121.4(2) . . ?
C120 N5 C124 118.1(3) . . ?
C124 N5 Ce4 120.6(2) . . ?
C128 N6 Ce4 120.5(2) . . ?
C131 N6 Ce4 121.0(2) . . ?
C131 N6 C128 118.3(3) . . ?
C140 N7 Ce3 119.3(2) . . ?
C143 N7 Ce3 122.0(2) . . ?
C143 N7 C140 118.4(3) . . ?
C132 N8 Ce3 118.8(3) . . ?
C132 N8 C136 118.4(3) . . ?
C136 N8 Ce3 122.7(2) . . ?
S5A C95A H95A 108.0 1_464 . ?
S5A C95A H95B 108.0 1_464 . ?
H95A C95A H95B 107.3 . . ?
C92 C95A S5A 117.0(9) . 1_464 ?
C92 C95A H95A 108.0 . . ?
C92 C95A H95B 108.0 . . ?
N4 C1 H1 118.5 . . ?
N4 C1 C2 122.9(4) . . ?
C2 C1 H1 118.5 . . ?
C1 C2 H2 120.3 . . ?
C3 C2 C1 119.4(4) . . ?
C3 C2 H2 120.3 . . ?
C2 C3 H3 120.2 . . ?
C2 C3 C4 119.7(4) . . ?
C4 C3 H3 120.2 . . ?
C3 C4 C5 117.5(4) . . ?
C3 C4 C9 123.0(4) . . ?
C5 C4 C9 119.5(4) . . ?
N4 C5 C4 122.0(3) . . ?
N4 C5 C6 118.3(3) . . ?
C4 C5 C6 119.7(3) . . ?
N3 C6 C5 118.2(3) . . ?
N3 C6 C7 122.7(3) . . ?
C7 C6 C5 119.1(3) . . ?
C6 C7 C8 119.6(4) . . ?
C10 C7 C6 117.6(3) . . ?
C10 C7 C8 122.8(4) . . ?
C7 C8 H8 119.5 . . ?
C9 C8 C7 121.0(4) . . ?
C9 C8 H8 119.5 . . ?
C4 C9 H9 119.4 . . ?
C8 C9 C4 121.1(4) . . ?
C8 C9 H9 119.4 . . ?
C7 C10 H10 120.2 . . ?
C11 C10 C7 119.7(3) . . ?
C11 C10 H10 120.2 . . ?
C10 C11 H11 120.6 . . ?
C10 C11 C12 118.7(4) . . ?
C12 C11 H11 120.6 . . ?
N3 C12 C11 123.6(3) . . ?
N3 C12 H12 118.2 . . ?
C11 C12 H12 118.2 . . ?
O1 C13 C14 118.0(3) . . ?
O2 C13 O1 123.7(3) . . ?
O2 C13 C14 118.2(3) . . ?
C15 C14 C13 120.7(3) . . ?
C15 C14 C19 119.0(3) . . ?
C19 C14 C13 120.3(3) . . ?
C14 C15 H15 120.0 . . ?
C14 C15 C16 119.9(4) . . ?
C16 C15 H15 120.0 . . ?
C15 C16 H16 119.6 . . ?
C17 C16 C15 120.9(3) . . ?
C17 C16 H16 119.6 . . ?
C16 C17 C18 118.9(3) . . ?
C16 C17 C20 122.2(3) . . ?
C18 C17 C20 118.9(4) . . ?
C17 C18 H18 119.7 . . ?
C19 C18 C17 120.5(4) . . ?
C19 C18 H18 119.7 . . ?
C14 C19 H19 119.7 . . ?
C18 C19 C14 120.7(3) . . ?
C18 C19 H19 119.7 . . ?
S1 C20 H20A 109.3 . . ?
S1 C20 H20B 109.3 . . ?
C17 C20 S1 111.6(3) . . ?
C17 C20 H20A 109.3 . . ?
C17 C20 H20B 109.3 . . ?
H20A C20 H20B 108.0 . . ?
O19 C021 O20 124.6(3) . . ?
O19 C021 C85 119.5(3) . . ?
O20 C021 C85 116.0(3) . . ?
S1 C21 H21A 108.2 . . ?
S1 C21 H21B 108.2 . . ?
H21A C21 H21B 107.3 . . ?
C22 C21 S1 116.4(3) . . ?
C22 C21 H21A 108.2 . . ?
C22 C21 H21B 108.2 . . ?
C23 C22 C21 122.2(4) . . ?
C27 C22 C21 118.9(3) . . ?
C27 C22 C23 118.8(3) . . ?
C22 C23 H23 119.6 . . ?
C22 C23 C24 120.9(3) . . ?
C24 C23 H23 119.6 . . ?
C23 C24 H24 120.1 . . ?
C25 C24 C23 119.8(3) . . ?
C25 C24 H24 120.1 . . ?
C24 C25 C26 119.3(3) . . ?
C24 C25 C28 120.9(3) . . ?
C26 C25 C28 119.7(3) . . ?
C25 C26 H26 119.9 . . ?
C27 C26 C25 120.3(4) . . ?
C27 C26 H26 119.9 . . ?
C22 C27 H27 119.6 . . ?
C26 C27 C22 120.9(4) . . ?
C26 C27 H27 119.6 . . ?
O3 C28 Ce1 60.43(16) . 2_575 ?
O3 C28 C25 119.6(3) . . ?
O4 C28 Ce1 62.26(17) . 2_575 ?
O4 C28 O3 121.4(3) . . ?
O4 C28 C25 119.0(3) . . ?
C25 C28 Ce1 166.3(2) . 2_575 ?
O5 C29 O6 124.5(3) . . ?
O5 C29 C30 118.3(3) . . ?
O6 C29 C30 117.2(3) . . ?
C31 C30 C29 120.0(3) . . ?
C35 C30 C29 120.9(3) . . ?
C35 C30 C31 119.1(3) . . ?
C30 C31 H31 119.8 . . ?
C32 C31 C30 120.4(3) . . ?
C32 C31 H31 119.8 . . ?
C31 C32 H32 119.6 . . ?
C31 C32 C33 120.8(3) . . ?
C33 C32 H32 119.6 . . ?
C32 C33 C36 120.9(3) . . ?
C34 C33 C32 118.8(3) . . ?
C34 C33 C36 120.2(3) . . ?
C33 C34 H34 119.6 . . ?
C35 C34 C33 120.9(3) . . ?
C35 C34 H34 119.6 . . ?
C30 C35 H35 120.0 . . ?
C34 C35 C30 120.0(3) . . ?
C34 C35 H35 120.0 . . ?
S2 C36 H36A 109.1 . . ?
S2 C36 H36B 109.1 . . ?
C33 C36 S2 112.6(2) . . ?
C33 C36 H36A 109.1 . . ?
C33 C36 H36B 109.1 . . ?
H36A C36 H36B 107.8 . . ?
S2 C37 H37A 108.3 . . ?
S2 C37 H37B 108.3 . . ?
H37A C37 H37B 107.4 . . ?
C38 C37 S2 115.9(2) . . ?
C38 C37 H37A 108.3 . . ?
C38 C37 H37B 108.3 . . ?
C39 C38 C37 122.6(3) . . ?
C43 C38 C37 118.5(3) . . ?
C43 C38 C39 118.9(3) . . ?
C38 C39 H39 119.5 . . ?
C40 C39 C38 121.1(3) . . ?
C40 C39 H39 119.5 . . ?
C39 C40 H40 120.1 . . ?
C39 C40 C41 119.9(3) . . ?
C41 C40 H40 120.1 . . ?
C40 C41 C44 120.1(3) . . ?
C42 C41 C40 119.4(3) . . ?
C42 C41 C44 120.4(3) . . ?
C41 C42 H42 120.0 . . ?
C41 C42 C43 120.1(3) . . ?
C43 C42 H42 120.0 . . ?
C38 C43 C42 120.7(3) . . ?
C38 C43 H43 119.6 . . ?
C42 C43 H43 119.6 . . ?
O7 C44 Ce2 61.90(15) . 2_574 ?
O7 C44 C41 119.1(3) . . ?
O8 C44 Ce2 60.34(15) . 2_574 ?
O8 C44 O7 121.3(3) . . ?
O8 C44 C41 119.6(3) . . ?
C41 C44 Ce2 168.4(2) . 2_574 ?
N2 C45 H45 118.1 . . ?
N2 C45 C46 123.7(3) . . ?
C46 C45 H45 118.1 . . ?
C45 C46 H46 120.7 . . ?
C47 C46 C45 118.7(3) . . ?
C47 C46 H46 120.7 . . ?
C46 C47 H47 120.3 . . ?
C46 C47 C48 119.4(3) . . ?
C48 C47 H47 120.3 . . ?
C47 C48 C53 122.2(3) . . ?
C49 C48 C47 117.9(3) . . ?
C49 C48 C53 120.0(3) . . ?
N2 C49 C48 122.4(3) . . ?
N2 C49 C50 118.3(3) . . ?
C48 C49 C50 119.3(3) . . ?
N1 C50 C49 118.3(3) . . ?
N1 C50 C51 122.5(3) . . ?
C51 C50 C49 119.2(3) . . ?
C50 C51 C52 119.7(3) . . ?
C54 C51 C50 117.4(3) . . ?
C54 C51 C52 122.9(3) . . ?
C51 C52 H52 119.5 . . ?
C53 C52 C51 120.9(3) . . ?
C53 C52 H52 119.5 . . ?
C48 C53 H53 119.6 . . ?
C52 C53 C48 120.8(3) . . ?
C52 C53 H53 119.6 . . ?
C51 C54 H54 120.2 . . ?
C55 C54 C51 119.6(3) . . ?
C55 C54 H54 120.2 . . ?
C54 C55 H55 120.5 . . ?
C54 C55 C56 119.0(3) . . ?
C56 C55 H55 120.5 . . ?
N1 C56 C55 123.3(3) . . ?
N1 C56 H56 118.3 . . ?
C55 C56 H56 118.3 . . ?
O13 C57 O14 123.7(3) . . ?
O13 C57 C58 117.9(3) . . ?
O14 C57 C58 118.4(3) . . ?
C59 C58 C57 119.2(3) . . ?
C59 C58 C63 119.4(3) . . ?
C63 C58 C57 121.5(3) . . ?
C58 C59 H59 119.7 . . ?
C60 C59 C58 120.7(3) . . ?
C60 C59 H59 119.7 . . ?
C59 C60 H60 119.7 . . ?
C61 C60 C59 120.7(3) . . ?
C61 C60 H60 119.7 . . ?
C60 C61 C62 118.7(3) . . ?
C60 C61 C64 121.6(4) . . ?
C62 C61 C64 119.6(3) . . ?
C61 C62 H62 119.1 . . ?
C61 C62 C63 121.8(3) . . ?
C63 C62 H62 119.1 . . ?
C58 C63 H63 120.7 . . ?
C62 C63 C58 118.7(3) . . ?
C62 C63 H63 120.7 . . ?
S4 C64 H64A 110.6 . . ?
S4 C64 H64B 110.6 . . ?
S4A C64 H64C 106.8 . . ?
S4A C64 H64D 106.8 . . ?
C61 C64 S4 105.7(3) . . ?
C61 C64 S4A 122.3(4) . . ?
C61 C64 H64A 110.6 . . ?
C61 C64 H64B 110.6 . . ?
C61 C64 H64C 106.8 . . ?
C61 C64 H64D 106.8 . . ?
H64A C64 H64B 108.7 . . ?
H64C C64 H64D 106.6 . . ?
S4 C65 H65A 108.6 . . ?
S4 C65 H65B 108.6 . . ?
S4A C65 H65C 108.6 . . ?
S4A C65 H65D 108.6 . . ?
H65A C65 H65B 107.6 . . ?
H65C C65 H65D 107.6 . . ?
C66 C65 S4 114.6(3) . . ?
C66 C65 S4A 114.5(3) . . ?
C66 C65 H65A 108.6 . . ?
C66 C65 H65B 108.6 . . ?
C66 C65 H65C 108.6 . . ?
C66 C65 H65D 108.6 . . ?
C67 C66 C65 120.2(3) . . ?
C67 C66 C71 118.5(3) . . ?
C71 C66 C65 121.2(3) . . ?
C66 C67 H67 119.4 . . ?
C66 C67 C68 121.2(3) . . ?
C68 C67 H67 119.4 . . ?
C67 C68 H68 120.0 . . ?
C67 C68 C69 120.1(3) . . ?
C69 C68 H68 120.0 . . ?
C68 C69 C70 119.0(3) . . ?
C68 C69 C72 119.5(3) . . ?
C70 C69 C72 121.4(3) . . ?
C69 C70 H70 120.0 . . ?
C71 C70 C69 120.0(3) . . ?
C71 C70 H70 120.0 . . ?
C66 C71 H71 119.5 . . ?
C70 C71 C66 121.1(3) . . ?
C70 C71 H71 119.5 . . ?
O15 C72 O16 124.6(3) . . ?
O15 C72 C69 117.9(3) . . ?
O16 C72 C69 117.6(3) . . ?
O17 C73 Ce4 58.45(15) . 2_665 ?
O17 C73 O18 121.1(3) . . ?
O17 C73 C74 119.3(3) . . ?
O18 C73 Ce4 63.04(15) . 2_665 ?
O18 C73 C74 119.7(3) . . ?
C74 C73 Ce4 171.6(2) . 2_665 ?
C75 C74 C73 119.7(3) . . ?
C79 C74 C73 120.9(3) . . ?
C79 C74 C75 119.3(3) . . ?
C74 C75 H75 119.9 . . ?
C76 C75 C74 120.2(3) . . ?
C76 C75 H75 119.9 . . ?
C75 C76 H76 119.5 . . ?
C75 C76 C77 120.9(3) . . ?
C77 C76 H76 119.5 . . ?
C76 C77 C78 118.5(3) . . ?
C76 C77 C80 122.3(3) . . ?
C78 C77 C80 119.2(3) . . ?
C77 C78 H78 119.7 . . ?
C79 C78 C77 120.5(3) . . ?
C79 C78 H78 119.7 . . ?
C74 C79 C78 120.5(3) . . ?
C74 C79 H79 119.8 . . ?
C78 C79 H79 119.8 . . ?
S3 C80 H80A 108.2 . . ?
S3 C80 H80B 108.2 . . ?
C77 C80 S3 116.3(3) . . ?
C77 C80 H80A 108.2 . . ?
C77 C80 H80B 108.2 . . ?
H80A C80 H80B 107.4 . . ?
S3 C81 H81A 108.8 . . ?
S3 C81 H81B 108.8 . . ?
H81A C81 H81B 107.7 . . ?
C82 C81 S3 114.0(2) . . ?
C82 C81 H81A 108.8 . . ?
C82 C81 H81B 108.8 . . ?
C83 C82 C81 120.6(3) . . ?
C87 C82 C81 120.5(3) . . ?
C87 C82 C83 118.8(3) . . ?
C82 C83 H83 119.6 . . ?
C84 C83 C82 120.9(3) . . ?
C84 C83 H83 119.6 . . ?
C83 C84 H84 120.1 . . ?
C83 C84 C85 119.8(3) . . ?
C85 C84 H84 120.1 . . ?
C84 C85 C021 120.1(3) . . ?
C86 C85 C021 120.4(3) . . ?
C86 C85 C84 119.5(3) . . ?
C85 C86 H86 119.9 . . ?
C87 C86 C85 120.2(3) . . ?
C87 C86 H86 119.9 . . ?
C82 C87 H87 119.7 . . ?
C86 C87 C82 120.7(3) . . ?
C86 C87 H87 119.7 . . ?
O9 C88 O10 124.1(3) . . ?
O9 C88 C89 117.6(3) . . ?
O10 C88 C89 118.3(3) . . ?
C90 C89 C88 121.1(3) . . ?
C94 C89 C88 119.9(3) . . ?
C94 C89 C90 119.0(3) . . ?
C89 C90 H90 120.0 . . ?
C91 C90 C89 119.9(4) . . ?
C91 C90 H90 120.0 . . ?
C90 C91 H91 119.5 . . ?
C90 C91 C92 120.9(4) . . ?
C92 C91 H91 119.5 . . ?
C91 C92 C95A 131.2(6) . . ?
C91 C92 C95 109.8(6) . . ?
C93 C92 C95A 109.9(6) . . ?
C93 C92 C91 118.9(4) . . ?
C93 C92 C95 131.3(6) . . ?
C92 C93 H93 119.7 . . ?
C92 C93 C94 120.5(4) . . ?
C94 C93 H93 119.7 . . ?
C89 C94 H94 119.7 . . ?
C93 C94 C89 120.6(4) . . ?
C93 C94 H94 119.7 . . ?
S5 C95 H95C 108.0 1_464 . ?
S5 C95 H95D 108.0 1_464 . ?
C92 C95 S5 117.0(10) . 1_464 ?
C92 C95 H95C 108.0 . . ?
C92 C95 H95D 108.0 . . ?
H95C C95 H95D 107.3 . . ?
S5 C96 H96C 109.0 . . ?
S5 C96 H96D 109.0 . . ?
S5A C96 H96A 109.8 . . ?
S5A C96 H96B 109.8 . . ?
H96C C96 H96D 107.8 . . ?
H96A C96 H96B 108.2 . . ?
C97 C96 S5 112.8(3) . . ?
C97 C96 S5A 109.6(3) . . ?
C97 C96 H96C 109.0 . . ?
C97 C96 H96D 109.0 . . ?
C97 C96 H96A 109.8 . . ?
C97 C96 H96B 109.8 . . ?
C98 C97 C96 120.8(4) . . ?
C98 C97 C102 118.8(3) . . ?
C102 C97 C96 120.4(4) . . ?
C97 C98 H98 119.7 . . ?
C99 C98 C97 120.7(3) . . ?
C99 C98 H98 119.7 . . ?
C98 C99 H99 120.0 . . ?
C98 C99 C100 120.1(3) . . ?
C100 C99 H99 120.0 . . ?
C99 C100 C103 121.1(3) . . ?
C101 C100 C99 119.2(3) . . ?
C101 C100 C103 119.7(3) . . ?
C100 C101 H101 119.7 . . ?
C102 C101 C100 120.7(3) . . ?
C102 C101 H101 119.7 . . ?
C97 C102 H102 119.8 . . ?
C101 C102 C97 120.5(3) . . ?
C101 C102 H102 119.8 . . ?
O11 C103 O12 124.1(3) . . ?
O11 C103 C100 117.2(3) . . ?
O12 C103 C100 118.7(3) . . ?
O23 C104 O24 125.0(3) . . ?
O23 C104 C105 118.2(3) . . ?
O24 C104 C105 116.8(3) . . ?
C106 C105 C104 120.6(3) . . ?
C106 C105 C110 118.1(3) . . ?
C110 C105 C104 121.3(3) . . ?
C105 C106 H106 119.7 . . ?
C105 C106 C107 120.6(3) . . ?
C107 C106 H106 119.7 . . ?
C106 C107 H107 119.4 . . ?
C108 C107 C106 121.2(3) . . ?
C108 C107 H107 119.4 . . ?
C107 C108 C109 118.5(3) . . ?
C107 C108 C111 119.9(3) . . ?
C109 C108 C111 121.5(3) . . ?
C108 C109 H109 119.8 . . ?
C110 C109 C108 120.4(3) . . ?
C110 C109 H109 119.8 . . ?
C105 C110 H110 119.5 . . ?
C109 C110 C105 121.1(3) . . ?
C109 C110 H110 119.5 . . ?
S6 C111 H11A 108.6 . . ?
S6 C111 H11B 108.6 . . ?
C108 C111 S6 114.5(2) . . ?
C108 C111 H11A 108.6 . . ?
C108 C111 H11B 108.6 . . ?
H11A C111 H11B 107.6 . . ?
S6 C112 H11C 108.2 . . ?
S6 C112 H11D 108.2 . . ?
H11C C112 H11D 107.3 . . ?
C113 C112 S6 116.4(3) . . ?
C113 C112 H11C 108.2 . . ?
C113 C112 H11D 108.2 . . ?
C114 C113 C112 123.3(3) . . ?
C114 C113 C118 118.7(3) . . ?
C118 C113 C112 117.9(3) . . ?
C113 C114 H114 119.8 . . ?
C113 C114 C115 120.3(3) . . ?
C115 C114 H114 119.8 . . ?
C114 C115 H115 119.4 . . ?
C114 C115 C116 121.2(3) . . ?
C116 C115 H115 119.4 . . ?
C115 C116 C117 118.3(3) . . ?
C115 C116 C119 120.6(3) . . ?
C117 C116 C119 121.1(3) . . ?
C116 C117 H117 119.7 . . ?
C118 C117 C116 120.7(3) . . ?
C118 C117 H117 119.7 . . ?
C113 C118 H118 119.6 . . ?
C117 C118 C113 120.8(3) . . ?
C117 C118 H118 119.6 . . ?
O21 C119 O22 125.1(3) . . ?
O21 C119 C116 117.8(3) . . ?
O22 C119 C116 117.1(3) . . ?
N5 C120 H120 118.4 . . ?
N5 C120 C121 123.2(3) . . ?
C121 C120 H120 118.4 . . ?
C120 C121 H121 120.4 . . ?
C122 C121 C120 119.2(3) . . ?
C122 C121 H121 120.4 . . ?
C121 C122 H122 120.3 . . ?
C121 C122 C123 119.4(3) . . ?
C123 C122 H122 120.3 . . ?
C122 C123 C124 117.7(3) . . ?
C122 C123 C125 122.6(3) . . ?
C124 C123 C125 119.6(3) . . ?
N5 C124 C123 122.3(3) . . ?
N5 C124 C128 118.2(3) . . ?
C123 C124 C128 119.5(3) . . ?
C123 C125 H125 119.7 . . ?
C126 C125 C123 120.6(3) . . ?
C126 C125 H125 119.7 . . ?
C125 C126 H126 119.5 . . ?
C125 C126 C127 121.0(3) . . ?
C127 C126 H126 119.5 . . ?
C128 C127 C126 119.6(3) . . ?
C129 C127 C126 122.4(3) . . ?
C129 C127 C128 118.1(3) . . ?
N6 C128 C124 118.5(3) . . ?
N6 C128 C127 122.0(3) . . ?
C127 C128 C124 119.5(3) . . ?
C127 C129 H129 120.2 . . ?
C130 C129 C127 119.6(3) . . ?
C130 C129 H129 120.2 . . ?
C129 C130 H130 120.7 . . ?
C129 C130 C131 118.7(3) . . ?
C131 C130 H130 120.7 . . ?
N6 C131 C130 123.4(3) . . ?
N6 C131 H131 118.3 . . ?
C130 C131 H131 118.3 . . ?
N8 C132 H132 118.5 . . ?
N8 C132 C133 122.9(4) . . ?
C133 C132 H132 118.5 . . ?
C132 C133 H133 120.5 . . ?
C134 C133 C132 118.9(4) . . ?
C134 C133 H133 120.5 . . ?
C133 C134 H134 120.1 . . ?
C133 C134 C135 119.8(4) . . ?
C135 C134 H134 120.1 . . ?
C134 C135 C136 118.0(4) . . ?
C134 C135 C137 123.0(4) . . ?
C136 C135 C137 119.0(4) . . ?
N8 C136 C135 122.0(4) . . ?
N8 C136 C140 118.2(3) . . ?
C135 C136 C140 119.8(4) . . ?
C135 C137 H137 119.2 . . ?
C138 C137 C135 121.5(4) . . ?
C138 C137 H137 119.2 . . ?
C137 C138 H138 119.4 . . ?
C137 C138 C139 121.1(4) . . ?
C139 C138 H138 119.4 . . ?
C140 C139 C138 118.8(4) . . ?
C141 C139 C138 122.7(4) . . ?
C141 C139 C140 118.4(3) . . ?
N7 C140 C136 118.7(3) . . ?
N7 C140 C139 121.6(4) . . ?
C139 C140 C136 119.7(3) . . ?
C139 C141 H141 120.3 . . ?
C142 C141 C139 119.4(3) . . ?
C142 C141 H141 120.3 . . ?
C141 C142 H142 120.3 . . ?
C141 C142 C143 119.3(4) . . ?
C143 C142 H142 120.3 . . ?
N7 C143 C142 122.9(4) . . ?
N7 C143 H143 118.6 . . ?
C142 C143 H143 118.6 . . ?
H4WA O4W H4WB 109.5 . . ?
H2WA O2W H2WB 109.5 . . ?
H3WA O3W H3WB 100.0 . . ?
C144 N9 C04U 117.8(4) . . ?
C154 N10 C151 117.6(4) . . ?
N9 C04U C147 122.4(4) . . ?
N9 C04U C151 118.7(3) . . ?
C147 C04U C151 118.8(3) . . ?
N9 C144 H144 118.8 . . ?
N9 C144 C145 122.5(4) . . ?
C145 C144 H144 118.8 . . ?
C144 C145 H145 119.6 . . ?
C146 C145 C144 120.8(5) . . ?
C146 C145 H145 119.6 . . ?
C145 C146 H146 121.1 . . ?
C145 C146 C147 117.8(4) . . ?
C147 C146 H146 121.1 . . ?
C04U C147 C148 120.4(4) . . ?
C146 C147 C04U 118.5(3) . . ?
C146 C147 C148 121.0(4) . . ?
C147 C148 H148 119.8 . . ?
C149 C148 C147 120.5(4) . . ?
C149 C148 H148 119.8 . . ?
C148 C149 H149 119.5 . . ?
C148 C149 C150 121.0(4) . . ?
C150 C149 H149 119.5 . . ?
C151 C150 C149 120.0(4) . . ?
C152 C150 C149 122.1(4) . . ?
C152 C150 C151 118.0(4) . . ?
N10 C151 C04U 118.4(3) . . ?
N10 C151 C150 122.3(4) . . ?
C150 C151 C04U 119.3(3) . . ?
C150 C152 H152 120.3 . . ?
C153 C152 C150 119.4(4) . . ?
C153 C152 H152 120.3 . . ?
C152 C153 H153 120.8 . . ?
C152 C153 C154 118.4(4) . . ?
C154 C153 H153 120.8 . . ?
N10 C154 C153 124.4(4) . . ?
N10 C154 H154 117.8 . . ?
C153 C154 H154 117.8 . . ?
H2XA O2X H2XB 109.5 . . ?
H3XA O3X H3XB 109.5 . . ?

loop_
_geom_bond_atom_site_label_1
_geom_bond_atom_site_label_2
_geom_bond_distance
_geom_bond_site_symmetry_2
_geom_bond_publ_flag
Ce1 O2 2.468(2) . ?
Ce1 O3 2.498(2) 2_575 ?
Ce1 O4 2.540(2) 2_575 ?
Ce1 O5 2.434(2) . ?
Ce1 O9 2.443(2) . ?
Ce1 O14 2.393(2) . ?
Ce1 N3 2.729(3) . ?
Ce1 N4 2.629(3) . ?
Ce1 C28 2.869(3) 2_575 ?
Ce2 O1 2.405(2) . ?
Ce2 O6 2.421(2) . ?
Ce2 O7 2.546(2) 2_574 ?
Ce2 O8 2.512(2) 2_574 ?
Ce2 O10 2.419(2) . ?
Ce2 O13 2.442(2) . ?
Ce2 N1 2.691(3) . ?
Ce2 N2 2.655(2) . ?
Ce2 C44 2.884(3) 2_574 ?
Ce3 O1W 2.504(2) . ?
Ce3 O12 2.437(2) . ?
Ce3 O15 2.494(2) . ?
Ce3 O19 2.456(2) . ?
Ce3 O21 2.447(2) . ?
Ce3 O24 2.451(2) 1_655 ?
Ce3 N7 2.756(3) . ?
Ce3 N8 2.672(3) . ?
Ce4 O11 2.436(2) . ?
Ce4 O16 2.413(2) . ?
Ce4 O17 2.500(2) 2_665 ?
Ce4 O18 2.600(2) 2_665 ?
Ce4 O20 2.384(2) . ?
Ce4 O22 2.416(2) . ?
Ce4 N5 2.685(2) . ?
Ce4 N6 2.671(2) . ?
Ce4 C73 2.917(3) 2_665 ?
S1 C20 1.825(5) . ?
S1 C21 1.784(5) . ?
S2 C36 1.821(4) . ?
S2 C37 1.811(4) . ?
S3 C80 1.809(4) . ?
S3 C81 1.813(4) . ?
S4 C64 1.833(4) . ?
S4 C65 1.773(4) . ?
S4A C64 1.618(9) . ?
S4A C65 1.902(8) . ?
S5 C95 1.826(17) 1_646 ?
S5 C96 1.722(5) . ?
S5A C95A 1.812(15) 1_646 ?
S5A C96 1.853(5) . ?
S6 C111 1.823(4) . ?
S6 C112 1.818(4) . ?
O1W H1WA 0.8862 . ?
O1W H1WB 0.8863 . ?
O1 C13 1.266(4) . ?
O2 C13 1.254(5) . ?
O3 C28 1.285(4) . ?
O4 C28 1.251(4) . ?
O5 C29 1.254(4) . ?
O6 C29 1.266(4) . ?
O7 C44 1.274(4) . ?
O8 C44 1.255(4) . ?
O9 C88 1.261(4) . ?
O10 C88 1.262(4) . ?
O11 C103 1.259(4) . ?
O12 C103 1.263(4) . ?
O13 C57 1.254(4) . ?
O14 C57 1.269(4) . ?
O15 C72 1.259(4) . ?
O16 C72 1.260(4) . ?
O17 C73 1.262(4) . ?
O18 C73 1.269(4) . ?
O19 C021 1.249(4) . ?
O20 C021 1.274(4) . ?
O21 C119 1.254(4) . ?
O22 C119 1.269(4) . ?
O23 C104 1.249(4) . ?
O24 C104 1.271(4) . ?
N1 C50 1.361(4) . ?
N1 C56 1.321(4) . ?
N2 C45 1.326(4) . ?
N2 C49 1.362(4) . ?
N3 C6 1.359(4) . ?
N3 C12 1.320(4) . ?
N4 C1 1.328(5) . ?
N4 C5 1.363(4) . ?
N5 C120 1.325(4) . ?
N5 C124 1.362(4) . ?
N6 C128 1.369(4) . ?
N6 C131 1.315(4) . ?
N7 C140 1.363(4) . ?
N7 C143 1.323(5) . ?
N8 C132 1.323(5) . ?
N8 C136 1.363(5) . ?
C95A H95A 0.9900 . ?
C95A H95B 0.9900 . ?
C95A C92 1.564(15) . ?
C1 H1 0.9500 . ?
C1 C2 1.397(5) . ?
C2 H2 0.9500 . ?
C2 C3 1.363(7) . ?
C3 H3 0.9500 . ?
C3 C4 1.412(6) . ?
C4 C5 1.412(5) . ?
C4 C9 1.433(6) . ?
C5 C6 1.443(5) . ?
C6 C7 1.412(5) . ?
C7 C8 1.440(5) . ?
C7 C10 1.401(6) . ?
C8 H8 0.9500 . ?
C8 C9 1.349(6) . ?
C9 H9 0.9500 . ?
C10 H10 0.9500 . ?
C10 C11 1.369(6) . ?
C11 H11 0.9500 . ?
C11 C12 1.408(5) . ?
C12 H12 0.9500 . ?
C13 C14 1.497(5) . ?
C14 C15 1.389(5) . ?
C14 C19 1.399(5) . ?
C15 H15 0.9500 . ?
C15 C16 1.397(5) . ?
C16 H16 0.9500 . ?
C16 C17 1.380(6) . ?
C17 C18 1.400(5) . ?
C17 C20 1.506(5) . ?
C18 H18 0.9500 . ?
C18 C19 1.372(5) . ?
C19 H19 0.9500 . ?
C20 H20A 0.9900 . ?
C20 H20B 0.9900 . ?
C021 C85 1.495(4) . ?
C21 H21A 0.9900 . ?
C21 H21B 0.9900 . ?
C21 C22 1.523(5) . ?
C22 C23 1.390(5) . ?
C22 C27 1.385(6) . ?
C23 H23 0.9500 . ?
C23 C24 1.395(5) . ?
C24 H24 0.9500 . ?
C24 C25 1.385(5) . ?
C25 C26 1.398(5) . ?
C25 C28 1.492(4) . ?
C26 H26 0.9500 . ?
C26 C27 1.381(5) . ?
C27 H27 0.9500 . ?
C29 C30 1.490(4) . ?
C30 C31 1.400(4) . ?
C30 C35 1.393(4) . ?
C31 H31 0.9500 . ?
C31 C32 1.378(5) . ?
C32 H32 0.9500 . ?
C32 C33 1.392(5) . ?
C33 C34 1.391(5) . ?
C33 C36 1.508(4) . ?
C34 H34 0.9500 . ?
C34 C35 1.390(5) . ?
C35 H35 0.9500 . ?
C36 H36A 0.9900 . ?
C36 H36B 0.9900 . ?
C37 H37A 0.9900 . ?
C37 H37B 0.9900 . ?
C37 C38 1.515(4) . ?
C38 C39 1.390(5) . ?
C38 C43 1.386(5) . ?
C39 H39 0.9500 . ?
C39 C40 1.380(4) . ?
C40 H40 0.9500 . ?
C40 C41 1.399(5) . ?
C41 C42 1.387(4) . ?
C41 C44 1.494(4) . ?
C42 H42 0.9500 . ?
C42 C43 1.391(4) . ?
C43 H43 0.9500 . ?
C45 H45 0.9500 . ?
C45 C46 1.399(4) . ?
C46 H46 0.9500 . ?
C46 C47 1.371(5) . ?
C47 H47 0.9500 . ?
C47 C48 1.412(5) . ?
C48 C49 1.403(4) . ?
C48 C53 1.434(5) . ?
C49 C50 1.439(4) . ?
C50 C51 1.414(4) . ?
C51 C52 1.431(5) . ?
C51 C54 1.403(5) . ?
C52 H52 0.9500 . ?
C52 C53 1.346(5) . ?
C53 H53 0.9500 . ?
C54 H54 0.9500 . ?
C54 C55 1.371(5) . ?
C55 H55 0.9500 . ?
C55 C56 1.401(4) . ?
C56 H56 0.9500 . ?
C57 C58 1.499(4) . ?
C58 C59 1.386(4) . ?
C58 C63 1.397(4) . ?
C59 H59 0.9500 . ?
C59 C60 1.385(4) . ?
C60 H60 0.9500 . ?
C60 C61 1.375(5) . ?
C61 C62 1.383(6) . ?
C61 C64 1.511(5) . ?
C62 H62 0.9500 . ?
C62 C63 1.394(5) . ?
C63 H63 0.9500 . ?
C64 H64A 0.9900 . ?
C64 H64B 0.9900 . ?
C64 H64C 0.9900 . ?
C64 H64D 0.9900 . ?
C65 H65A 0.9900 . ?
C65 H65B 0.9900 . ?
C65 H65C 0.9900 . ?
C65 H65D 0.9900 . ?
C65 C66 1.510(5) . ?
C66 C67 1.377(5) . ?
C66 C71 1.395(5) . ?
C67 H67 0.9500 . ?
C67 C68 1.390(5) . ?
C68 H68 0.9500 . ?
C68 C69 1.391(4) . ?
C69 C70 1.396(4) . ?
C69 C72 1.502(4) . ?
C70 H70 0.9500 . ?
C70 C71 1.382(5) . ?
C71 H71 0.9500 . ?
C73 C74 1.499(4) . ?
C74 C75 1.389(5) . ?
C74 C79 1.388(4) . ?
C75 H75 0.9500 . ?
C75 C76 1.389(4) . ?
C76 H76 0.9500 . ?
C76 C77 1.391(5) . ?
C77 C78 1.397(5) . ?
C77 C80 1.511(4) . ?
C78 H78 0.9500 . ?
C78 C79 1.390(5) . ?
C79 H79 0.9500 . ?
C80 H80A 0.9900 . ?
C80 H80B 0.9900 . ?
C81 H81A 0.9900 . ?
C81 H81B 0.9900 . ?
C81 C82 1.502(4) . ?
C82 C83 1.394(5) . ?
C82 C87 1.392(5) . ?
C83 H83 0.9500 . ?
C83 C84 1.382(4) . ?
C84 H84 0.9500 . ?
C84 C85 1.401(4) . ?
C85 C86 1.388(4) . ?
C86 H86 0.9500 . ?
C86 C87 1.385(5) . ?
C87 H87 0.9500 . ?
C88 C89 1.494(4) . ?
C89 C90 1.395(5) . ?
C89 C94 1.387(5) . ?
C90 H90 0.9500 . ?
C90 C91 1.381(5) . ?
C91 H91 0.9500 . ?
C91 C92 1.391(7) . ?
C92 C93 1.381(7) . ?
C92 C95 1.500(17) . ?
C93 H93 0.9500 . ?
C93 C94 1.383(5) . ?
C94 H94 0.9500 . ?
C95 H95C 0.9900 . ?
C95 H95D 0.9900 . ?
C96 H96C 0.9900 . ?
C96 H96D 0.9900 . ?
C96 H96A 0.9900 . ?
C96 H96B 0.9900 . ?
C96 C97 1.512(5) . ?
C97 C98 1.389(6) . ?
C97 C102 1.393(5) . ?
C98 H98 0.9500 . ?
C98 C99 1.389(5) . ?
C99 H99 0.9500 . ?
C99 C100 1.389(5) . ?
C100 C101 1.389(5) . ?
C100 C103 1.504(4) . ?
C101 H101 0.9500 . ?
C101 C102 1.378(5) . ?
C102 H102 0.9500 . ?
C104 C105 1.512(4) . ?
C105 C106 1.390(5) . ?
C105 C110 1.399(5) . ?
C106 H106 0.9500 . ?
C106 C107 1.390(5) . ?
C107 H107 0.9500 . ?
C107 C108 1.385(5) . ?
C108 C109 1.396(5) . ?
C108 C111 1.507(5) . ?
C109 H109 0.9500 . ?
C109 C110 1.388(5) . ?
C110 H110 0.9500 . ?
C111 H11A 0.9900 . ?
C111 H11B 0.9900 . ?
C112 H11C 0.9900 . ?
C112 H11D 0.9900 . ?
C112 C113 1.522(5) . ?
C113 C114 1.388(5) . ?
C113 C118 1.396(5) . ?
C114 H114 0.9500 . ?
C114 C115 1.388(5) . ?
C115 H115 0.9500 . ?
C115 C116 1.392(4) . ?
C116 C117 1.395(4) . ?
C116 C119 1.505(4) . ?
C117 H117 0.9500 . ?
C117 C118 1.383(5) . ?
C118 H118 0.9500 . ?
C120 H120 0.9500 . ?
C120 C121 1.400(4) . ?
C121 H121 0.9500 . ?
C121 C122 1.368(5) . ?
C122 H122 0.9500 . ?
C122 C123 1.402(5) . ?
C123 C124 1.414(4) . ?
C123 C125 1.436(5) . ?
C124 C128 1.435(4) . ?
C125 H125 0.9500 . ?
C125 C126 1.348(5) . ?
C126 H126 0.9500 . ?
C126 C127 1.444(5) . ?
C127 C128 1.405(4) . ?
C127 C129 1.399(5) . ?
C129 H129 0.9500 . ?
C129 C130 1.373(5) . ?
C130 H130 0.9500 . ?
C130 C131 1.404(4) . ?
C131 H131 0.9500 . ?
C132 H132 0.9500 . ?
C132 C133 1.409(5) . ?
C133 H133 0.9500 . ?
C133 C134 1.363(7) . ?
C134 H134 0.9500 . ?
C134 C135 1.395(7) . ?
C135 C136 1.411(5) . ?
C135 C137 1.434(6) . ?
C136 C140 1.433(5) . ?
C137 H137 0.9500 . ?
C137 C138 1.349(7) . ?
C138 H138 0.9500 . ?
C138 C139 1.436(5) . ?
C139 C140 1.420(5) . ?
C139 C141 1.389(6) . ?
C141 H141 0.9500 . ?
C141 C142 1.365(6) . ?
C142 H142 0.9500 . ?
C142 C143 1.408(5) . ?
C143 H143 0.9500 . ?
O4W H4WA 0.8699 . ?
O4W H4WB 0.8700 . ?
O2W H2WA 0.8702 . ?
O2W H2WB 0.8699 . ?
O3W H3WA 0.8698 . ?
O3W H3WB 0.9296 . ?
N9 C04U 1.357(5) . ?
N9 C144 1.341(5) . ?
N10 C151 1.361(5) . ?
N10 C154 1.318(5) . ?
C04U C147 1.419(5) . ?
C04U C151 1.437(5) . ?
C144 H144 0.9500 . ?
C144 C145 1.392(6) . ?
C145 H145 0.9500 . ?
C145 C146 1.376(6) . ?
C146 H146 0.9500 . ?
C146 C147 1.403(6) . ?
C147 C148 1.434(5) . ?
C148 H148 0.9500 . ?
C148 C149 1.350(6) . ?
C149 H149 0.9500 . ?
C149 C150 1.435(6) . ?
C150 C151 1.417(5) . ?
C150 C152 1.398(6) . ?
C152 H152 0.9500 . ?
C152 C153 1.379(6) . ?
C153 H153 0.9500 . ?
C153 C154 1.399(6) . ?
C154 H154 0.9500 . ?
O2X H2XA 0.8700 . ?
O2X H2XB 0.8704 . ?
O3X H3XA 0.8702 . ?
O3X H3XB 0.8699 . ?

loop_
_geom_torsion_atom_site_label_1
_geom_torsion_atom_site_label_2
_geom_torsion_atom_site_label_3
_geom_torsion_atom_site_label_4
_geom_torsion
_geom_torsion_site_symmetry_1
_geom_torsion_site_symmetry_2
_geom_torsion_site_symmetry_3
_geom_torsion_site_symmetry_4
_geom_torsion_publ_flag
Ce1 O2 C13 O1 -29.0(4) . . . . ?
Ce1 O2 C13 C14 151.8(2) . . . . ?
Ce1 O3 C28 O4 -13.3(3) 2_575 . . . ?
Ce1 O3 C28 C25 164.2(3) 2_575 . . . ?
Ce1 O4 C28 O3 13.0(3) 2_575 . . . ?
Ce1 O4 C28 C25 -164.4(3) 2_575 . . . ?
Ce1 O5 C29 O6 27.0(5) . . . . ?
Ce1 O5 C29 C30 -153.3(2) . . . . ?
Ce1 O9 C88 O10 -38.4(5) . . . . ?
Ce1 O9 C88 C89 143.1(2) . . . . ?
Ce1 O14 C57 O13 24.6(11) . . . . ?
Ce1 O14 C57 C58 -156.2(8) . . . . ?
Ce1 N3 C6 C5 -8.7(4) . . . . ?
Ce1 N3 C6 C7 171.7(2) . . . . ?
Ce1 N3 C12 C11 -171.8(2) . . . . ?
Ce1 N4 C1 C2 173.7(3) . . . . ?
Ce1 N4 C5 C4 -173.3(2) . . . . ?
Ce1 N4 C5 C6 7.1(4) . . . . ?
Ce2 O1 C13 O2 52.6(10) . . . . ?
Ce2 O1 C13 C14 -128.2(8) . . . . ?
Ce2 O6 C29 O5 16.5(6) . . . . ?
Ce2 O6 C29 C30 -163.2(3) . . . . ?
Ce2 O7 C44 O8 -11.2(3) 2_574 . . . ?
Ce2 O7 C44 C41 166.9(2) 2_574 . . . ?
Ce2 O8 C44 O7 11.3(3) 2_574 . . . ?
Ce2 O8 C44 C41 -166.7(2) 2_574 . . . ?
Ce2 O10 C88 O9 66.5(4) . . . . ?
Ce2 O10 C88 C89 -115.0(3) . . . . ?
Ce2 O13 C57 O14 -1.7(4) . . . . ?
Ce2 O13 C57 C58 179.14(18) . . . . ?
Ce2 N1 C50 C49 -4.7(4) . . . . ?
Ce2 N1 C50 C51 176.7(2) . . . . ?
Ce2 N1 C56 C55 -177.6(3) . . . . ?
Ce2 N2 C45 C46 172.0(2) . . . . ?
Ce2 N2 C49 C48 -171.7(2) . . . . ?
Ce2 N2 C49 C50 8.8(4) . . . . ?
Ce3 O12 C103 O11 27.0(14) . . . . ?
Ce3 O12 C103 C100 -153.9(10) . . . . ?
Ce3 O15 C72 O16 -36.0(5) . . . . ?
Ce3 O15 C72 C69 145.3(2) . . . . ?
Ce3 O19 C021 O20 27.1(4) . . . . ?
Ce3 O19 C021 C85 -153.4(2) . . . . ?
Ce3 O21 C119 O22 -32.8(5) . . . . ?
Ce3 O21 C119 C116 148.8(2) . . . . ?
Ce3 O24 C104 O23 21.0(5) 1_455 . . . ?
Ce3 O24 C104 C105 -158.4(2) 1_455 . . . ?
Ce3 N7 C140 C136 -8.3(4) . . . . ?
Ce3 N7 C140 C139 173.1(2) . . . . ?
Ce3 N7 C143 C142 -172.5(3) . . . . ?
Ce3 N8 C132 C133 176.1(3) . . . . ?
Ce3 N8 C136 C135 -175.3(2) . . . . ?
Ce3 N8 C136 C140 5.9(4) . . . . ?
Ce4 O11 C103 O12 1.7(4) . . . . ?
Ce4 O11 C103 C100 -177.47(18) . . . . ?
Ce4 O16 C72 O15 70.2(4) . . . . ?
Ce4 O16 C72 C69 -111.1(3) . . . . ?
Ce4 O17 C73 O18 7.8(3) 2_665 . . . ?
Ce4 O17 C73 C74 -170.6(2) 2_665 . . . ?
Ce4 O18 C73 O17 -7.5(3) 2_665 . . . ?
Ce4 O18 C73 C74 171.0(2) 2_665 . . . ?
Ce4 O20 C021 O19 13.3(7) . . . . ?
Ce4 O20 C021 C85 -166.2(3) . . . . ?
Ce4 O22 C119 O21 48.6(6) . . . . ?
Ce4 O22 C119 C116 -133.0(4) . . . . ?
Ce4 N5 C120 C121 -178.2(2) . . . . ?
Ce4 N5 C124 C123 176.1(2) . . . . ?
Ce4 N5 C124 C128 -5.3(3) . . . . ?
Ce4 N6 C128 C124 10.3(3) . . . . ?
Ce4 N6 C128 C127 -173.3(2) . . . . ?
Ce4 N6 C131 C130 174.5(2) . . . . ?
S1 C21 C22 C23 -17.8(5) . . . . ?
S1 C21 C22 C27 164.1(3) . . . . ?
S2 C37 C38 C39 -35.5(4) . . . . ?
S2 C37 C38 C43 143.4(3) . . . . ?
S3 C81 C82 C83 -69.1(4) . . . . ?
S3 C81 C82 C87 108.8(3) . . . . ?
S4 C65 C66 C67 104.9(4) . . . . ?
S4 C65 C66 C71 -75.4(4) . . . . ?
S4A C65 C66 C67 42.6(6) . . . . ?
S4A C65 C66 C71 -137.7(4) . . . . ?
S5 C96 C97 C98 -57.5(5) . . . . ?
S5 C96 C97 C102 121.5(4) . . . . ?
S5A C95A C92 C91 -120.1(7) 1_464 . . . ?
S5A C95A C92 C93 61.3(10) 1_464 . . . ?
S5A C96 C97 C98 -139.4(4) . . . . ?
S5A C96 C97 C102 39.6(5) . . . . ?
S6 C112 C113 C114 10.8(5) . . . . ?
S6 C112 C113 C118 -172.5(3) . . . . ?
O1 C13 C14 C15 -172.2(3) . . . . ?
O1 C13 C14 C19 6.7(5) . . . . ?
O2 C13 C14 C15 7.1(5) . . . . ?
O2 C13 C14 C19 -174.0(3) . . . . ?
O5 C29 C30 C31 -17.6(4) . . . . ?
O5 C29 C30 C35 163.2(3) . . . . ?
O6 C29 C30 C31 162.2(3) . . . . ?
O6 C29 C30 C35 -17.0(4) . . . . ?
O9 C88 C89 C90 4.2(5) . . . . ?
O9 C88 C89 C94 -174.7(3) . . . . ?
O10 C88 C89 C90 -174.4(3) . . . . ?
O10 C88 C89 C94 6.7(5) . . . . ?
O13 C57 C58 C59 22.2(4) . . . . ?
O13 C57 C58 C63 -156.8(3) . . . . ?
O14 C57 C58 C59 -157.0(3) . . . . ?
O14 C57 C58 C63 23.9(4) . . . . ?
O17 C73 C74 C75 -12.0(4) . . . . ?
O17 C73 C74 C79 169.9(3) . . . . ?
O18 C73 C74 C75 169.6(3) . . . . ?
O18 C73 C74 C79 -8.6(4) . . . . ?
O19 C021 C85 C84 -24.1(4) . . . . ?
O19 C021 C85 C86 158.5(3) . . . . ?
O20 C021 C85 C84 155.5(3) . . . . ?
O20 C021 C85 C86 -22.0(4) . . . . ?
O23 C104 C105 C106 159.9(3) . . . . ?
O23 C104 C105 C110 -19.3(5) . . . . ?
O24 C104 C105 C106 -20.6(4) . . . . ?
O24 C104 C105 C110 160.1(3) . . . . ?
N1 C50 C51 C52 -177.4(3) . . . . ?
N1 C50 C51 C54 1.5(5) . . . . ?
N2 C45 C46 C47 0.2(5) . . . . ?
N2 C49 C50 N1 -2.6(4) . . . . ?
N2 C49 C50 C51 176.1(3) . . . . ?
N3 C6 C7 C8 179.5(3) . . . . ?
N3 C6 C7 C10 0.5(5) . . . . ?
N4 C1 C2 C3 0.0(6) . . . . ?
N4 C5 C6 N3 1.5(4) . . . . ?
N4 C5 C6 C7 -179.0(3) . . . . ?
N5 C120 C121 C122 1.8(5) . . . . ?
N5 C124 C128 N6 -3.3(4) . . . . ?
N5 C124 C128 C127 -179.8(3) . . . . ?
N8 C132 C133 C134 -0.6(6) . . . . ?
N8 C136 C140 N7 1.9(4) . . . . ?
N8 C136 C140 C139 -179.5(3) . . . . ?
C95A S5A C96 C97 151.7(6) 1_646 . . . ?
C95A C92 C93 C94 177.8(7) . . . . ?
C1 N4 C5 C4 1.2(5) . . . . ?
C1 N4 C5 C6 -178.4(3) . . . . ?
C1 C2 C3 C4 0.9(7) . . . . ?
C2 C3 C4 C5 -0.7(6) . . . . ?
C2 C3 C4 C9 -179.3(4) . . . . ?
C3 C4 C5 N4 -0.3(5) . . . . ?
C3 C4 C5 C6 179.2(3) . . . . ?
C3 C4 C9 C8 -180.0(4) . . . . ?
C4 C5 C6 N3 -178.1(3) . . . . ?
C4 C5 C6 C7 1.4(5) . . . . ?
C5 N4 C1 C2 -1.0(5) . . . . ?
C5 C4 C9 C8 1.5(5) . . . . ?
C5 C6 C7 C8 -0.1(5) . . . . ?
C5 C6 C7 C10 -179.0(3) . . . . ?
C6 N3 C12 C11 0.4(5) . . . . ?
C6 C7 C8 C9 -0.6(5) . . . . ?
C6 C7 C10 C11 -0.1(5) . . . . ?
C7 C8 C9 C4 -0.1(5) . . . . ?
C7 C10 C11 C12 -0.2(5) . . . . ?
C8 C7 C10 C11 -179.0(3) . . . . ?
C9 C4 C5 N4 178.3(3) . . . . ?
C9 C4 C5 C6 -2.1(5) . . . . ?
C10 C7 C8 C9 178.3(3) . . . . ?
C10 C11 C12 N3 0.1(5) . . . . ?
C12 N3 C6 C5 178.8(3) . . . . ?
C12 N3 C6 C7 -0.7(4) . . . . ?
C13 C14 C15 C16 175.4(3) . . . . ?
C13 C14 C19 C18 -175.2(3) . . . . ?
C14 C15 C16 C17 0.1(6) . . . . ?
C15 C14 C19 C18 3.8(5) . . . . ?
C15 C16 C17 C18 3.0(6) . . . . ?
C15 C16 C17 C20 -173.5(4) . . . . ?
C16 C17 C18 C19 -2.8(6) . . . . ?
C16 C17 C20 S1 102.9(4) . . . . ?
C17 C18 C19 C14 -0.6(6) . . . . ?
C18 C17 C20 S1 -73.6(4) . . . . ?
C19 C14 C15 C16 -3.5(5) . . . . ?
C20 S1 C21 C22 -71.8(3) . . . . ?
C20 C17 C18 C19 173.9(4) . . . . ?
C021 C85 C86 C87 177.1(3) . . . . ?
C21 S1 C20 C17 -78.8(3) . . . . ?
C21 C22 C23 C24 -177.3(4) . . . . ?
C21 C22 C27 C26 176.1(4) . . . . ?
C22 C23 C24 C25 1.0(6) . . . . ?
C23 C22 C27 C26 -2.0(6) . . . . ?
C23 C24 C25 C26 -1.5(5) . . . . ?
C23 C24 C25 C28 178.3(3) . . . . ?
C24 C25 C26 C27 0.2(6) . . . . ?
C24 C25 C28 Ce1 112.2(9) . . . 2_575 ?
C24 C25 C28 O3 26.2(5) . . . . ?
C24 C25 C28 O4 -156.3(3) . . . . ?
C25 C26 C27 C22 1.6(6) . . . . ?
C26 C25 C28 Ce1 -68.0(11) . . . 2_575 ?
C26 C25 C28 O3 -154.0(3) . . . . ?
C26 C25 C28 O4 23.5(5) . . . . ?
C27 C22 C23 C24 0.8(6) . . . . ?
C28 C25 C26 C27 -179.6(3) . . . . ?
C29 C30 C31 C32 -176.3(3) . . . . ?
C29 C30 C35 C34 177.0(3) . . . . ?
C30 C31 C32 C33 -1.0(5) . . . . ?
C31 C30 C35 C34 -2.2(5) . . . . ?
C31 C32 C33 C34 -1.6(5) . . . . ?
C31 C32 C33 C36 173.6(3) . . . . ?
C32 C33 C34 C35 2.2(5) . . . . ?
C32 C33 C36 S2 -72.3(4) . . . . ?
C33 C34 C35 C30 -0.3(5) . . . . ?
C34 C33 C36 S2 102.8(3) . . . . ?
C35 C30 C31 C32 2.9(5) . . . . ?
C36 S2 C37 C38 -56.3(3) . . . . ?
C36 C33 C34 C35 -173.1(3) . . . . ?
C37 S2 C36 C33 -57.3(3) . . . . ?
C37 C38 C39 C40 178.1(3) . . . . ?
C37 C38 C43 C42 -177.9(3) . . . . ?
C38 C39 C40 C41 0.1(5) . . . . ?
C39 C38 C43 C42 1.1(5) . . . . ?
C39 C40 C41 C42 0.3(5) . . . . ?
C39 C40 C41 C44 -177.3(3) . . . . ?
C40 C41 C42 C43 0.0(5) . . . . ?
C40 C41 C44 Ce2 -101.0(11) . . . 2_574 ?
C40 C41 C44 O7 167.4(3) . . . . ?
C40 C41 C44 O8 -14.6(4) . . . . ?
C41 C42 C43 C38 -0.7(5) . . . . ?
C42 C41 C44 Ce2 81.5(11) . . . 2_574 ?
C42 C41 C44 O7 -10.2(4) . . . . ?
C42 C41 C44 O8 167.9(3) . . . . ?
C43 C38 C39 C40 -0.8(5) . . . . ?
C44 C41 C42 C43 177.6(3) . . . . ?
C45 N2 C49 C48 2.1(4) . . . . ?
C45 N2 C49 C50 -177.4(3) . . . . ?
C45 C46 C47 C48 1.2(5) . . . . ?
C46 C47 C48 C49 -1.0(5) . . . . ?
C46 C47 C48 C53 177.6(3) . . . . ?
C47 C48 C49 N2 -0.7(5) . . . . ?
C47 C48 C49 C50 178.8(3) . . . . ?
C47 C48 C53 C52 -175.9(3) . . . . ?
C48 C49 C50 N1 177.9(3) . . . . ?
C48 C49 C50 C51 -3.4(4) . . . . ?
C49 N2 C45 C46 -1.9(5) . . . . ?
C49 C48 C53 C52 2.6(5) . . . . ?
C49 C50 C51 C52 4.0(5) . . . . ?
C49 C50 C51 C54 -177.2(3) . . . . ?
C50 N1 C56 C55 1.1(5) . . . . ?
C50 C51 C52 C53 -1.3(5) . . . . ?
C50 C51 C54 C55 0.0(5) . . . . ?
C51 C52 C53 C48 -2.0(6) . . . . ?
C51 C54 C55 C56 -0.9(5) . . . . ?
C52 C51 C54 C55 178.9(3) . . . . ?
C53 C48 C49 N2 -179.3(3) . . . . ?
C53 C48 C49 C50 0.2(5) . . . . ?
C54 C51 C52 C53 179.9(4) . . . . ?
C54 C55 C56 N1 0.4(5) . . . . ?
C56 N1 C50 C49 176.6(3) . . . . ?
C56 N1 C50 C51 -2.0(4) . . . . ?
C57 C58 C59 C60 177.8(3) . . . . ?
C57 C58 C63 C62 179.6(3) . . . . ?
C58 C59 C60 C61 2.5(5) . . . . ?
C59 C58 C63 C62 0.6(5) . . . . ?
C59 C60 C61 C62 0.8(5) . . . . ?
C59 C60 C61 C64 -176.2(3) . . . . ?
C60 C61 C62 C63 -3.5(6) . . . . ?
C60 C61 C64 S4 113.2(3) . . . . ?
C60 C61 C64 S4A 49.1(6) . . . . ?
C61 C62 C63 C58 2.8(6) . . . . ?
C62 C61 C64 S4 -63.8(4) . . . . ?
C62 C61 C64 S4A -127.9(5) . . . . ?
C63 C58 C59 C60 -3.2(5) . . . . ?
C64 S4 C65 C66 -63.9(3) . . . . ?
C64 C61 C62 C63 173.6(4) . . . . ?
C65 S4 C64 C61 -165.2(3) . . . . ?
C65 S4A C64 C61 133.8(4) . . . . ?
C65 C66 C67 C68 178.1(3) . . . . ?
C65 C66 C71 C70 -178.8(3) . . . . ?
C66 C67 C68 C69 1.1(5) . . . . ?
C67 C66 C71 C70 0.9(6) . . . . ?
C67 C68 C69 C70 0.2(5) . . . . ?
C67 C68 C69 C72 179.9(3) . . . . ?
C68 C69 C70 C71 -0.9(5) . . . . ?
C68 C69 C72 O15 -175.1(3) . . . . ?
C68 C69 C72 O16 6.2(4) . . . . ?
C69 C70 C71 C66 0.3(6) . . . . ?
C70 C69 C72 O15 4.6(4) . . . . ?
C70 C69 C72 O16 -174.2(3) . . . . ?
C71 C66 C67 C68 -1.6(6) . . . . ?
C72 C69 C70 C71 179.4(3) . . . . ?
C73 C74 C75 C76 -177.9(3) . . . . ?
C73 C74 C79 C78 178.4(3) . . . . ?
C74 C75 C76 C77 -0.6(5) . . . . ?
C75 C74 C79 C78 0.2(5) . . . . ?
C75 C76 C77 C78 0.2(5) . . . . ?
C75 C76 C77 C80 -178.0(3) . . . . ?
C76 C77 C78 C79 0.3(5) . . . . ?
C76 C77 C80 S3 -40.0(4) . . . . ?
C77 C78 C79 C74 -0.5(5) . . . . ?
C78 C77 C80 S3 141.8(3) . . . . ?
C79 C74 C75 C76 0.4(5) . . . . ?
C80 S3 C81 C82 -60.0(3) . . . . ?
C80 C77 C78 C79 178.6(3) . . . . ?
C81 S3 C80 C77 -58.5(3) . . . . ?
C81 C82 C83 C84 178.9(3) . . . . ?
C81 C82 C87 C86 -177.6(3) . . . . ?
C82 C83 C84 C85 -2.0(5) . . . . ?
C83 C82 C87 C86 0.4(5) . . . . ?
C83 C84 C85 C021 -175.7(3) . . . . ?
C83 C84 C85 C86 1.7(4) . . . . ?
C84 C85 C86 C87 -0.3(5) . . . . ?
C85 C86 C87 C82 -0.7(5) . . . . ?
C87 C82 C83 C84 1.0(5) . . . . ?
C88 C89 C90 C91 179.9(3) . . . . ?
C88 C89 C94 C93 179.8(3) . . . . ?
C89 C90 C91 C92 0.4(6) . . . . ?
C90 C89 C94 C93 0.9(6) . . . . ?
C90 C91 C92 C95A -177.8(9) . . . . ?
C90 C91 C92 C93 0.7(6) . . . . ?
C90 C91 C92 C95 179.6(8) . . . . ?
C91 C92 C93 C94 -1.0(6) . . . . ?
C91 C92 C95 S5 -70.2(9) . . . 1_464 ?
C92 C93 C94 C89 0.2(6) . . . . ?
C93 C92 C95 S5 108.5(8) . . . 1_464 ?
C94 C89 C90 C91 -1.2(5) . . . . ?
C95 S5 C96 C97 -149.8(5) 1_646 . . . ?
C95 C92 C93 C94 -179.6(9) . . . . ?
C96 C97 C98 C99 177.6(4) . . . . ?
C96 C97 C102 C101 -178.2(3) . . . . ?
C97 C98 C99 C100 0.1(6) . . . . ?
C98 C97 C102 C101 0.7(6) . . . . ?
C98 C99 C100 C101 1.8(5) . . . . ?
C98 C99 C100 C103 -177.6(3) . . . . ?
C99 C100 C101 C102 -2.5(5) . . . . ?
C99 C100 C103 O11 -166.9(3) . . . . ?
C99 C100 C103 O12 13.9(4) . . . . ?
C100 C101 C102 C97 1.2(5) . . . . ?
C101 C100 C103 O11 13.7(4) . . . . ?
C101 C100 C103 O12 -165.5(3) . . . . ?
C102 C97 C98 C99 -1.3(6) . . . . ?
C103 C100 C101 C102 177.0(3) . . . . ?
C104 C105 C106 C107 -178.7(3) . . . . ?
C104 C105 C110 C109 179.4(3) . . . . ?
C105 C106 C107 C108 -0.4(5) . . . . ?
C106 C105 C110 C109 0.1(5) . . . . ?
C106 C107 C108 C109 -0.7(5) . . . . ?
C106 C107 C108 C111 177.6(3) . . . . ?
C107 C108 C109 C110 1.4(5) . . . . ?
C107 C108 C111 S6 119.6(3) . . . . ?
C108 C109 C110 C105 -1.2(5) . . . . ?
C109 C108 C111 S6 -62.2(4) . . . . ?
C110 C105 C106 C107 0.6(5) . . . . ?
C111 S6 C112 C113 116.0(3) . . . . ?
C111 C108 C109 C110 -176.8(3) . . . . ?
C112 S6 C111 C108 -53.8(3) . . . . ?
C112 C113 C114 C115 176.9(3) . . . . ?
C112 C113 C118 C117 -177.5(3) . . . . ?
C113 C114 C115 C116 0.7(6) . . . . ?
C114 C113 C118 C117 -0.6(5) . . . . ?
C114 C115 C116 C117 -1.2(5) . . . . ?
C114 C115 C116 C119 177.8(3) . . . . ?
C115 C116 C117 C118 0.7(5) . . . . ?
C115 C116 C119 O21 5.3(5) . . . . ?
C115 C116 C119 O22 -173.2(3) . . . . ?
C116 C117 C118 C113 0.2(5) . . . . ?
C117 C116 C119 O21 -175.7(3) . . . . ?
C117 C116 C119 O22 5.8(5) . . . . ?
C118 C113 C114 C115 0.2(5) . . . . ?
C119 C116 C117 C118 -178.3(3) . . . . ?
C120 N5 C124 C123 -2.4(4) . . . . ?
C120 N5 C124 C128 176.2(3) . . . . ?
C120 C121 C122 C123 -1.7(5) . . . . ?
C121 C122 C123 C124 -0.2(5) . . . . ?
C121 C122 C123 C125 179.4(3) . . . . ?
C122 C123 C124 N5 2.4(4) . . . . ?
C122 C123 C124 C128 -176.2(3) . . . . ?
C122 C123 C125 C126 177.5(3) . . . . ?
C123 C124 C128 N6 175.4(3) . . . . ?
C123 C124 C128 C127 -1.2(4) . . . . ?
C123 C125 C126 C127 -1.4(5) . . . . ?
C124 N5 C120 C121 0.3(5) . . . . ?
C124 C123 C125 C126 -2.9(5) . . . . ?
C125 C123 C124 N5 -177.3(3) . . . . ?
C125 C123 C124 C128 4.1(4) . . . . ?
C125 C126 C127 C128 4.3(5) . . . . ?
C125 C126 C127 C129 -174.2(3) . . . . ?
C126 C127 C128 N6 -179.4(3) . . . . ?
C126 C127 C128 C124 -3.0(4) . . . . ?
C126 C127 C129 C130 177.7(3) . . . . ?
C127 C129 C130 C131 2.0(5) . . . . ?
C128 N6 C131 C130 0.0(4) . . . . ?
C128 C127 C129 C130 -0.9(5) . . . . ?
C129 C127 C128 N6 -0.8(5) . . . . ?
C129 C127 C128 C124 175.6(3) . . . . ?
C129 C130 C131 N6 -1.6(5) . . . . ?
C131 N6 C128 C124 -175.2(3) . . . . ?
C131 N6 C128 C127 1.3(4) . . . . ?
C132 N8 C136 C135 0.6(5) . . . . ?
C132 N8 C136 C140 -178.2(3) . . . . ?
C132 C133 C134 C135 0.6(6) . . . . ?
C133 C134 C135 C136 0.1(5) . . . . ?
C133 C134 C135 C137 179.1(4) . . . . ?
C134 C135 C136 N8 -0.7(5) . . . . ?
C134 C135 C136 C140 178.2(3) . . . . ?
C134 C135 C137 C138 -179.0(4) . . . . ?
C135 C136 C140 N7 -177.0(3) . . . . ?
C135 C136 C140 C139 1.6(5) . . . . ?
C135 C137 C138 C139 0.1(6) . . . . ?
C136 N8 C132 C133 0.0(5) . . . . ?
C136 C135 C137 C138 0.1(5) . . . . ?
C137 C135 C136 N8 -179.8(3) . . . . ?
C137 C135 C136 C140 -0.9(5) . . . . ?
C137 C138 C139 C140 0.6(5) . . . . ?
C137 C138 C139 C141 177.6(4) . . . . ?
C138 C139 C140 N7 177.1(3) . . . . ?
C138 C139 C140 C136 -1.4(5) . . . . ?
C138 C139 C141 C142 -176.8(3) . . . . ?
C139 C141 C142 C143 0.2(6) . . . . ?
C140 N7 C143 C142 0.9(5) . . . . ?
C140 C139 C141 C142 0.2(5) . . . . ?
C141 C139 C140 N7 -0.1(5) . . . . ?
C141 C139 C140 C136 -178.6(3) . . . . ?
C141 C142 C143 N7 -0.8(6) . . . . ?
C143 N7 C140 C136 178.1(3) . . . . ?
C143 N7 C140 C139 -0.5(5) . . . . ?
N9 C04U C147 C146 0.1(5) . . . . ?
N9 C04U C147 C148 -179.5(3) . . . . ?
N9 C04U C151 N10 -1.1(5) . . . . ?
N9 C04U C151 C150 179.8(3) . . . . ?
N9 C144 C145 C146 4.6(8) . . . . ?
C04U N9 C144 C145 -3.4(7) . . . . ?
C04U C147 C148 C149 -0.8(5) . . . . ?
C144 N9 C04U C147 1.1(5) . . . . ?
C144 N9 C04U C151 -179.1(3) . . . . ?
C144 C145 C146 C147 -3.2(8) . . . . ?
C145 C146 C147 C04U 1.0(6) . . . . ?
C145 C146 C147 C148 -179.4(4) . . . . ?
C146 C147 C148 C149 179.6(4) . . . . ?
C147 C04U C151 N10 178.8(3) . . . . ?
C147 C04U C151 C150 -0.4(5) . . . . ?
C147 C148 C149 C150 0.6(5) . . . . ?
C148 C149 C150 C151 -0.4(5) . . . . ?
C148 C149 C150 C152 179.1(3) . . . . ?
C149 C150 C151 N10 -178.9(3) . . . . ?
C149 C150 C151 C04U 0.3(5) . . . . ?
C149 C150 C152 C153 179.4(3) . . . . ?
C150 C152 C153 C154 0.0(6) . . . . ?
C151 N10 C154 C153 -0.4(5) . . . . ?
C151 C04U C147 C146 -179.7(3) . . . . ?
C151 C04U C147 C148 0.7(5) . . . . ?
C151 C150 C152 C153 -1.1(5) . . . . ?
C152 C150 C151 N10 1.6(5) . . . . ?
C152 C150 C151 C04U -179.2(3) . . . . ?
C152 C153 C154 N10 0.9(6) . . . . ?
C154 N10 C151 C04U 180.0(3) . . . . ?
C154 N10 C151 C150 -0.9(5) . . . . ?
